data_1519688
loop_
_publ_author_name
'Hasegawa, Yasuchika'
'Sato, Nao'
'Hirai, Yuichi'
'Nakanishi, Takayuki'
'Kitagawa, Yuichi'
'Kobayashi, Atsushi'
'Kato, Masako'
'Seki, Tomohiro'
'Ito, Hajime'
'Fushimi, Koji'

_publ_section_title
;
 Enhanced electric dipole transition in lanthanide complex with
 organometallic ruthenocene units.
;
_journal_issue 20
_journal_name_full 'The journal of physical chemistry. A'
_journal_page_first 4825
_journal_page_last 4833
_journal_paper_doi 10.1021/acs.jpca.5b01809
_journal_volume 119
_journal_year 2015
_chemical_formula_moiety 'C49 H31 Eu F18 O8 P2 Ru'
_chemical_formula_sum 'C49 H31 Eu F18 O8 P2 Ru'
_chemical_formula_weight 1404.73
_space_group_crystal_system triclinic
_space_group_IT_number 2
_space_group_name_Hall '-P 1'
_space_group_name_H-M_alt 'P -1'
_symmetry_space_group_name_Hall '-P 1'
_symmetry_space_group_name_H-M 'P -1'
_atom_sites_solution_hydrogens geom
_atom_sites_solution_primary direct
_atom_sites_solution_secondary difmap
_cell_angle_alpha 89.205(2)
_cell_angle_beta 78.7105(18)
_cell_angle_gamma 85.587(2)
_cell_formula_units_Z 4
_cell_length_a 13.2288(8)
_cell_length_b 15.9521(9)
_cell_length_c 25.7223(15)
_cell_measurement_reflns_used 38202
_cell_measurement_temperature 123
_cell_measurement_theta_max 27.60
_cell_measurement_theta_min 3.02
_cell_volume 5307.3(5)
_computing_cell_refinement 'RAPID AUTO'
_computing_data_collection 'RAPID AUTO (Rigaku, ????)'
_computing_data_reduction 'RAPID AUTO'
_computing_molecular_graphics 'CrystalStructure 4.1'
_computing_publication_material 'CrystalStructure 4.1 (Rigaku, 2014)'
_computing_structure_refinement 'SHELXL97 (Sheldrick, 2008)'
_computing_structure_solution 'SHELXS97 (Sheldrick, 2008)'
_diffrn_ambient_temperature 123
_diffrn_detector_area_resol_mean 10.000
_diffrn_measured_fraction_theta_full 0.988
_diffrn_measured_fraction_theta_max 0.973
_diffrn_measurement_device_type 'Rigaku R-AXIS RAPID'
_diffrn_measurement_method \w
_diffrn_radiation_type 'Mo K\a'
_diffrn_radiation_wavelength 0.71075
_diffrn_reflns_av_R_equivalents 0.0712
_diffrn_reflns_laue_measured_fraction_full 0.988
_diffrn_reflns_laue_measured_fraction_max 0.973
_diffrn_reflns_limit_h_max 17
_diffrn_reflns_limit_h_min -17
_diffrn_reflns_limit_k_max 20
_diffrn_reflns_limit_k_min -20
_diffrn_reflns_limit_l_max 33
_diffrn_reflns_limit_l_min -32
_diffrn_reflns_number 48615
_diffrn_reflns_point_group_measured_fraction_full 0.988
_diffrn_reflns_point_group_measured_fraction_max 0.973
_diffrn_reflns_theta_full 25.242
_diffrn_reflns_theta_max 27.485
_diffrn_reflns_theta_min 3.027
_diffrn_standards_number 0
_exptl_absorpt_coefficient_mu 1.628
_exptl_absorpt_correction_T_max 0.590
_exptl_absorpt_correction_T_min 0.273
_exptl_absorpt_correction_type multi-scan
_exptl_absorpt_process_details 'ABSCOR (Rigaku, 1995)'
_exptl_crystal_colour colorless
_exptl_crystal_density_diffrn 1.758
_exptl_crystal_density_method 'not measured'
_exptl_crystal_description platelet
_exptl_crystal_F_000 2752.00
_exptl_crystal_size_max 0.413
_exptl_crystal_size_mid 0.365
_exptl_crystal_size_min 0.324
_refine_diff_density_max 3.93
_refine_diff_density_min -2.53
_refine_ls_extinction_method none
_refine_ls_goodness_of_fit_ref 1.616
_refine_ls_hydrogen_treatment constr
_refine_ls_number_parameters 1423
_refine_ls_number_reflns 32053
_refine_ls_number_restraints 0
_refine_ls_R_factor_all 0.1206
_refine_ls_R_factor_gt 0.1004
_refine_ls_shift/su_max 0.000
_refine_ls_structure_factor_coef Fsqd
_refine_ls_weighting_details 'w = 1/[\s^2^(Fo^2^)+(0.1000P)^2^+0.0000P] where P=(Fo^2^+2Fc^2^)/3'
_refine_ls_weighting_scheme calc
_refine_ls_wR_factor_gt 0.2715
_refine_ls_wR_factor_ref 0.2779
_reflns_number_gt 17942
_reflns_number_total 23695
_reflns_threshold_expression F^2^>2.0\s(F^2^)
_cod_data_source_file jp5b01809_si_003.cif
_cod_data_source_block Rc-Eu
_cod_depositor_comments 'Adding full bibliography for 1519687--1519688.cif.'
_cod_database_code 1519688

loop_
_symmetry_equiv_pos_site_id
_space_group_symop_operation_xyz
1 +X,+Y,+Z
2 -X,-Y,-Z

loop_
_atom_site_label
_atom_site_type_symbol
_atom_site_fract_x
_atom_site_fract_y
_atom_site_fract_z
_atom_site_U_iso_or_equiv
_atom_site_adp_type
_atom_site_occupancy
_atom_site_site_symmetry_multiplicity
_atom_site_calc_flag
_atom_site_refinement_flags
Eu1 Eu 0.65296(4) 0.27213(3) 0.13483(2) 0.02076(14) Uani 1 2 d .
Eu2 Eu 0.84830(4) 0.75050(3) 0.36553(2) 0.02117(14) Uani 1 2 d .
Ru3 Ru 0.87287(6) 0.01618(5) 0.17892(3) 0.02223(19) Uani 1 2 d .
Ru97 Ru 0.63934(6) 0.52371(5) 0.32042(3) 0.02261(19) Uani 1 2 d .
P5 P 0.9034(2) 0.22784(16) 0.18148(10) 0.0223(5) Uani 1 2 d .
P6 P 0.64558(19) 0.03567(16) 0.13518(10) 0.0216(5) Uani 1 2 d .
P7 P 0.5992(2) 0.73907(17) 0.31842(10) 0.0235(5) Uani 1 2 d .
P8 P 0.8592(2) 0.51310(16) 0.36911(10) 0.0234(5) Uani 1 2 d .
F4 F 0.6526(8) 0.6955(7) 0.5493(3) 0.085(3) Uani 1 2 d .
F80 F 0.9623(8) 0.1739(6) -0.0082(3) 0.076(3) Uani 1 2 d .
F81 F 0.8454(8) 0.2067(7) -0.0517(3) 0.079(3) Uani 1 2 d .
F82 F 0.9697(7) 0.2853(5) -0.0558(3) 0.059(2) Uani 1 2 d .
F83 F 0.8374(7) 0.5404(5) 0.1185(3) 0.049(2) Uani 1 2 d .
F84 F 0.7529(8) 0.5607(5) 0.0574(4) 0.078(3) Uani 1 2 d .
F85 F 0.9143(8) 0.5323(6) 0.0388(4) 0.071(3) Uani 1 2 d .
F98 F 0.5292(6) 0.7910(5) 0.5553(3) 0.053(2) Uani 1 2 d .
F99 F 0.5342(9) 0.6829(7) 0.5070(4) 0.095(4) Uani 1 2 d .
F100 F 0.9823(15) 0.7710(9) 0.5305(5) 0.150(8) Uani 1 2 d .
F101 F 0.8942(16) 0.8879(15) 0.5380(5) 0.183(10) Uani 1 2 d .
F102 F 1.0515(13) 0.8857(10) 0.5177(5) 0.144(7) Uani 1 2 d .
F109 F 1.2058(10) 0.5989(8) 0.3661(7) 0.133(6) Uani 1 2 d .
F110 F 1.2751(10) 0.632(2) 0.2957(6) 0.248(15) Uani 1 2 d .
F111 F 1.2380(13) 0.7176(8) 0.3539(12) 0.228(13) Uani 1 2 d .
F134 F 0.5598(6) 0.1736(6) 0.3253(3) 0.055(2) Uani 1 2 d .
F135 F 0.5028(9) 0.3021(5) 0.3315(3) 0.071(3) Uani 1 2 d .
F136 F 0.3981(6) 0.2064(7) 0.3399(3) 0.065(3) Uani 1 2 d .
F137 F 0.2364(6) 0.1708(6) 0.1937(4) 0.070(3) Uani 1 2 d .
F138 F 0.3002(7) 0.2081(7) 0.1148(4) 0.071(3) Uani 1 2 d .
F139 F 0.2422(6) 0.3018(6) 0.1746(4) 0.059(2) Uani 1 2 d .
F140 F 0.4606(9) 0.5625(5) 0.1924(4) 0.080(3) Uani 1 2 d .
F141 F 0.3856(7) 0.4647(6) 0.2354(4) 0.067(3) Uani 1 2 d .
F142 F 0.3177(9) 0.5223(7) 0.1754(5) 0.100(4) Uani 1 2 d .
F143 F 0.5993(8) 1.0401(6) 0.4663(4) 0.075(3) Uani 1 2 d .
F144 F 0.6736(7) 1.0449(5) 0.3868(3) 0.054(2) Uani 1 2 d .
F145 F 0.7613(8) 1.0432(6) 0.4478(4) 0.072(3) Uani 1 2 d .
F148 F 0.4217(12) 0.3094(9) 0.0011(5) 0.123(6) Uani 1 2 d .
F149 F 0.4125(10) 0.4458(8) -0.0027(4) 0.100(4) Uani 1 2 d .
F150 F 0.5526(10) 0.3716(8) -0.0345(4) 0.090(4) Uani 1 2 d .
F151 F 0.9392(7) 0.6626(6) 0.1738(3) 0.057(2) Uani 1 2 d .
F152 F 1.1002(7) 0.6669(7) 0.1592(3) 0.071(3) Uani 1 2 d .
F153 F 1.0016(9) 0.7818(5) 0.1693(3) 0.068(3) Uani 1 2 d .
F154 F 1.1314(10) 1.0095(8) 0.3515(5) 0.113(5) Uani 1 2 d .
F155 F 1.1551(13) 0.9100(10) 0.2953(8) 0.179(9) Uani 1 2 d .
F156 F 1.0401(12) 1.0033(10) 0.2963(6) 0.143(7) Uani 1 2 d .
O91 O 0.7869(6) 0.2432(5) 0.0573(3) 0.0312(17) Uani 1 2 d .
O92 O 0.7456(6) 0.3978(5) 0.1119(3) 0.0277(16) Uani 1 2 d .
O93 O 0.6548(4) 0.1311(4) 0.1298(2) 0.0155(13) Uani 1 2 d .
O94 O 0.7938(5) 0.2475(4) 0.1746(3) 0.0250(15) Uani 1 2 d .
O95 O 0.8537(5) 0.6087(5) 0.3730(3) 0.0264(15) Uani 1 2 d .
O96 O 0.7085(5) 0.7486(4) 0.3242(3) 0.0255(15) Uani 1 2 d .
O112 O 1.0291(6) 0.6970(5) 0.3573(3) 0.0347(18) Uani 1 2 d .
O113 O 0.9195(5) 0.7229(5) 0.2728(3) 0.0270(15) Uani 1 2 d .
O114 O 0.5846(6) 0.3272(5) 0.0608(3) 0.0366(19) Uani 1 2 d .
O115 O 0.5414(6) 0.3930(5) 0.1663(3) 0.0294(16) Uani 1 2 d .
O116 O 0.4738(6) 0.2369(5) 0.1422(3) 0.0329(17) Uani 1 2 d .
O117 O 0.5830(5) 0.2440(5) 0.2272(3) 0.0268(16) Uani 1 2 d .
O146 O 0.7101(6) 0.7320(5) 0.4419(3) 0.0278(16) Uani 1 2 d .
O147 O 0.7567(6) 0.8866(5) 0.3894(3) 0.0289(16) Uani 1 2 d .
O157 O 0.9596(6) 0.8609(5) 0.3375(3) 0.0290(16) Uani 1 2 d .
O158 O 0.9054(6) 0.7916(6) 0.4429(3) 0.0370(19) Uani 1 2 d .
C9 C 0.6949(9) -0.0156(7) 0.0729(4) 0.029(2) Uani 1 2 d .
C10 C 0.6869(10) -0.1017(8) 0.0667(5) 0.041(3) Uani 1 2 d .
C11 C 0.7280(13) -0.1361(10) 0.0177(6) 0.060(4) Uani 1 2 d .
C12 C 0.7772(10) -0.0914(9) -0.0238(5) 0.044(3) Uani 1 2 d .
C13 C 0.7857(9) -0.0059(9) -0.0159(5) 0.041(3) Uani 1 2 d .
C14 C 0.7451(8) 0.0312(8) 0.0318(4) 0.032(2) Uani 1 2 d .
C15 C 0.7454(11) 0.3473(8) 0.4825(5) 0.046(3) Uani 1 2 d .
C16 C 0.7958(10) 0.3766(7) 0.4356(5) 0.037(3) Uani 1 2 d .
C17 C 0.7983(8) 0.4657(7) 0.4296(4) 0.028(2) Uani 1 2 d .
C18 C 0.7530(8) 0.5176(7) 0.4714(4) 0.029(2) Uani 1 2 d .
C19 C 0.7037(10) 0.4839(9) 0.5188(5) 0.045(3) Uani 1 2 d .
C20 C 0.6994(10) 0.3987(9) 0.5241(5) 0.046(3) Uani 1 2 d .
C21 C 0.4902(10) 0.7642(8) 0.2364(5) 0.042(3) Uani 1 2 d .
C22 C 0.4824(14) 0.7584(9) 0.1826(6) 0.056(4) Uani 1 2 d .
C23 C 0.5691(14) 0.7318(8) 0.1457(5) 0.054(4) Uani 1 2 d .
C24 C 0.6643(12) 0.7123(8) 0.1597(5) 0.047(3) Uani 1 2 d .
C25 C 0.5868(8) 0.7425(6) 0.2502(4) 0.026(2) Uani 1 2 d .
C26 C 0.6733(10) 0.7181(7) 0.2119(4) 0.036(3) Uani 1 2 d .
C27 C 0.5126(8) 0.8214(7) 0.3519(4) 0.029(2) Uani 1 2 d .
C28 C 0.4211(10) 0.8059(8) 0.3877(5) 0.044(3) Uani 1 2 d .
C29 C 0.3768(11) 0.9524(9) 0.3991(6) 0.054(4) Uani 1 2 d .
C30 C 0.4664(10) 0.9698(8) 0.3642(6) 0.045(3) Uani 1 2 d .
C31 C 0.3561(11) 0.8717(10) 0.4124(6) 0.058(4) Uani 1 2 d .
C32 C 0.5332(9) 0.9037(7) 0.3409(5) 0.034(3) Uani 1 2 d .
C33 C 0.9830(10) 0.3816(7) 0.1696(5) 0.039(3) Uani 1 2 d .
C34 C 0.9895(8) 0.3043(7) 0.1487(4) 0.029(2) Uani 1 2 d .
C35 C 1.0555(9) 0.2860(8) 0.1009(5) 0.035(3) Uani 1 2 d .
C36 C 1.1167(10) 0.3479(8) 0.0765(5) 0.046(3) Uani 1 2 d .
C37 C 1.1110(10) 0.4256(8) 0.0974(6) 0.048(3) Uani 1 2 d .
C38 C 1.0444(11) 0.4450(8) 0.1459(6) 0.048(3) Uani 1 2 d .
C39 C 0.8216(9) 0.2085(7) 0.2867(4) 0.030(2) Uani 1 2 d .
C40 C 0.8301(11) 0.1954(8) 0.3391(4) 0.041(3) Uani 1 2 d .
C41 C 1.0072(12) 0.2213(9) 0.3212(6) 0.049(3) Uani 1 2 d .
C42 C 0.9196(12) 0.1996(8) 0.3566(5) 0.046(3) Uani 1 2 d .
C43 C 1.0033(9) 0.2320(8) 0.2666(5) 0.038(3) Uani 1 2 d .
C44 C 0.9121(9) 0.2255(7) 0.2504(4) 0.029(2) Uani 1 2 d .
C45 C 0.7878(8) -0.0082(7) 0.2590(4) 0.029(2) Uani 1 2 d .
C46 C 0.8152(8) -0.0852(7) 0.2327(4) 0.031(2) Uani 1 2 d .
C47 C 0.7704(8) -0.0841(7) 0.1864(4) 0.029(2) Uani 1 2 d .
C48 C 0.7137(8) -0.0043(7) 0.1846(4) 0.026(2) Uani 1 2 d .
C49 C 0.7240(8) 0.0428(7) 0.2303(4) 0.027(2) Uani 1 2 d .
C50 C 1.0380(8) -0.0051(7) 0.1461(4) 0.033(2) Uani 1 2 d .
C51 C 1.0215(8) 0.0674(7) 0.1773(4) 0.030(2) Uani 1 2 d .
C52 C 0.9520(8) 0.1264(6) 0.1559(4) 0.024(2) Uani 1 2 d .
C53 C 0.9307(8) 0.0881(7) 0.1095(4) 0.027(2) Uani 1 2 d .
C54 C 0.9824(8) 0.0072(7) 0.1028(4) 0.026(2) Uani 1 2 d .
C55 C 0.8004(8) 0.4841(7) 0.3171(4) 0.030(2) Uani 1 2 d .
C56 C 0.7907(8) 0.5366(7) 0.2717(4) 0.025(2) Uani 1 2 d .
C57 C 0.7296(8) 0.4972(8) 0.2404(4) 0.034(2) Uani 1 2 d .
C58 C 0.7000(10) 0.4197(7) 0.2662(4) 0.036(3) Uani 1 2 d .
C59 C 0.7443(9) 0.4125(7) 0.3125(4) 0.031(2) Uani 1 2 d .
C60 C 0.4753(8) 0.5179(7) 0.3517(4) 0.031(2) Uani 1 2 d .
C61 C 0.5289(8) 0.5224(7) 0.3943(4) 0.029(2) Uani 1 2 d .
C62 C 0.5753(8) 0.5998(7) 0.3905(4) 0.027(2) Uani 1 2 d .
C63 C 0.5516(7) 0.6422(6) 0.3437(4) 0.023(2) Uani 1 2 d .
C64 C 0.4893(8) 0.5894(7) 0.3203(4) 0.029(2) Uani 1 2 d .
C65 C 0.6552(9) 0.7800(8) 0.4749(4) 0.036(3) Uani 1 2 d .
C66 C 0.6431(9) 0.8690(8) 0.4725(4) 0.037(3) Uani 1 2 d .
C67 C 0.6962(9) 0.9148(7) 0.4295(4) 0.032(2) Uani 1 2 d .
C68 C 0.5898(11) 0.7405(8) 0.5217(5) 0.043(3) Uani 1 2 d .
C69 C 0.6844(10) 1.0098(8) 0.4320(5) 0.041(3) Uani 1 2 d .
C70 C 1.1014(8) 0.6807(7) 0.3186(5) 0.035(3) Uani 1 2 d .
C71 C 1.0962(9) 0.6836(8) 0.2657(5) 0.040(3) Uani 1 2 d .
C72 C 1.0083(8) 0.7044(7) 0.2465(4) 0.028(2) Uani 1 2 d .
C73 C 1.0133(9) 0.7042(8) 0.1868(5) 0.037(3) Uani 1 2 d .
C74 C 1.2058(10) 0.6590(12) 0.3332(6) 0.058(4) Uani 1 2 d .
C75 C 1.0202(11) 0.8968(9) 0.4159(5) 0.052(4) Uani 1 2 d .
C76 C 0.9664(11) 0.8430(8) 0.4503(5) 0.043(3) Uani 1 2 d .
C77 C 1.0116(9) 0.9009(8) 0.3619(5) 0.037(3) Uani 1 2 d .
C78 C 0.978(2) 0.8494(14) 0.5095(7) 0.091(8) Uani 1 2 d .
C79 C 1.0811(12) 0.9543(10) 0.3273(6) 0.051(4) Uani 1 2 d .
C86 C 0.9054(10) 0.2393(8) -0.0231(5) 0.040(3) Uani 1 2 d .
C87 C 0.8428(9) 0.2866(8) 0.0250(4) 0.033(2) Uani 1 2 d .
C88 C 0.8563(9) 0.3719(7) 0.0285(4) 0.032(2) Uani 1 2 d .
C89 C 0.8059(8) 0.4207(7) 0.0722(4) 0.027(2) Uani 1 2 d .
C90 C 0.8259(10) 0.5138(8) 0.0720(4) 0.038(3) Uani 1 2 d .
C103 C 1.0398(10) 0.4370(8) 0.3952(5) 0.042(3) Uani 1 2 d .
C104 C 1.1426(11) 0.3999(9) 0.3822(6) 0.053(4) Uani 1 2 d .
C105 C 1.1916(11) 0.3951(9) 0.3311(8) 0.062(4) Uani 1 2 d .
C106 C 1.1438(10) 0.4270(9) 0.2901(6) 0.047(3) Uani 1 2 d .
C107 C 1.0445(9) 0.4595(8) 0.3011(5) 0.038(3) Uani 1 2 d .
C108 C 0.9899(9) 0.4661(7) 0.3543(4) 0.031(2) Uani 1 2 d .
C118 C 0.4751(9) -0.0067(8) 0.2090(5) 0.038(3) Uani 1 2 d .
C119 C 0.5132(9) 0.0092(7) 0.1566(4) 0.030(2) Uani 1 2 d .
C120 C 0.4488(11) 0.0049(10) 0.1196(5) 0.053(4) Uani 1 2 d .
C121 C 0.3496(12) -0.0143(13) 0.1354(6) 0.074(6) Uani 1 2 d .
C122 C 0.3091(10) -0.0305(9) 0.1892(6) 0.049(3) Uani 1 2 d .
C123 C 0.3753(10) -0.0250(8) 0.2262(5) 0.043(3) Uani 1 2 d .
C124 C 0.5067(10) 0.3755(9) 0.0582(5) 0.041(3) Uani 1 2 d .
C125 C 0.4489(10) 0.4272(8) 0.0976(5) 0.047(3) Uani 1 2 d .
C126 C 0.4724(9) 0.4337(7) 0.1480(5) 0.035(2) Uani 1 2 d .
C127 C 0.4083(11) 0.4981(8) 0.1857(6) 0.047(3) Uani 1 2 d .
C128 C 0.4700(16) 0.3752(11) 0.0045(6) 0.066(5) Uani 1 2 d .
C129 C 0.4005(9) 0.2284(7) 0.1803(5) 0.035(3) Uani 1 2 d .
C130 C 0.4035(8) 0.2257(7) 0.2338(4) 0.033(2) Uani 1 2 d .
C131 C 0.4929(8) 0.2321(7) 0.2529(4) 0.029(2) Uani 1 2 d .
C132 C 0.4885(9) 0.2291(7) 0.3129(4) 0.033(2) Uani 1 2 d .
C133 C 0.2949(9) 0.2262(9) 0.1653(5) 0.042(3) Uani 1 2 d .
H10 H 0.65453 -0.13503 0.09514 0.0487 Uiso 1 2 calc R
H11 H 0.72173 -0.19416 0.01251 0.0725 Uiso 1 2 calc R
H12 H 0.80487 -0.11744 -0.05705 0.0527 Uiso 1 2 calc R
H13 H 0.82029 0.02667 -0.04417 0.0498 Uiso 1 2 calc R
H14 H 0.75135 0.08937 0.03665 0.0379 Uiso 1 2 calc R
H15 H 0.74164 0.28826 0.48673 0.0547 Uiso 1 2 calc R
H16 H 0.82824 0.33937 0.40769 0.0440 Uiso 1 2 calc R
H18 H 0.75545 0.57683 0.46776 0.0343 Uiso 1 2 calc R
H19 H 0.67304 0.51994 0.54761 0.0537 Uiso 1 2 calc R
H20 H 0.66493 0.37537 0.55632 0.0550 Uiso 1 2 calc R
H21 H 0.43174 0.78214 0.26263 0.0504 Uiso 1 2 calc R
H22 H 0.41841 0.77262 0.1719 0.0675 Uiso 1 2 calc R
H23 H 0.56354 0.72662 0.10961 0.0646 Uiso 1 2 calc R
H24 H 0.72292 0.69511 0.13344 0.0568 Uiso 1 2 calc R
H26 H 0.73834 0.70548 0.22167 0.0427 Uiso 1 2 calc R
H28 H 0.40375 0.74966 0.39493 0.0528 Uiso 1 2 calc R
H29 H 0.32903 0.99737 0.41395 0.0652 Uiso 1 2 calc R
H30 H 0.48196 1.02632 0.35632 0.0539 Uiso 1 2 calc R
H31 H 0.29727 0.86066 0.43852 0.0702 Uiso 1 2 calc R
H32 H 0.59463 0.9154 0.31673 0.0413 Uiso 1 2 calc R
H33 H 0.93505 0.39383 0.20166 0.0471 Uiso 1 2 calc R
H35 H 1.05903 0.23215 0.085 0.0415 Uiso 1 2 calc R
H36 H 1.16374 0.33524 0.04415 0.0548 Uiso 1 2 calc R
H37 H 1.15214 0.46722 0.07925 0.0574 Uiso 1 2 calc R
H38 H 1.04098 0.49864 0.16202 0.0579 Uiso 1 2 calc R
H39 H 0.75742 0.20613 0.27567 0.0355 Uiso 1 2 calc R
H40 H 0.77003 0.18288 0.364 0.0491 Uiso 1 2 calc R
H41 H 1.0692 0.22902 0.33341 0.0588 Uiso 1 2 calc R
H42 H 0.9225 0.18784 0.39264 0.0556 Uiso 1 2 calc R
H43 H 1.06365 0.24347 0.24165 0.0450 Uiso 1 2 calc R
H45 H 0.80802 0.00791 0.29279 0.0346 Uiso 1 2 calc R
H46 H 0.85852 -0.13319 0.2444 0.0374 Uiso 1 2 calc R
H47 H 0.77469 -0.13163 0.161 0.0344 Uiso 1 2 calc R
H49 H 0.69011 0.09986 0.24098 0.0326 Uiso 1 2 calc R
H50 H 1.08279 -0.05644 0.15191 0.0393 Uiso 1 2 calc R
H51 H 1.05297 0.07707 0.20884 0.0366 Uiso 1 2 calc R
H53 H 0.88777 0.11519 0.08501 0.0325 Uiso 1 2 calc R
H54 H 0.98263 -0.03321 0.0734 0.0317 Uiso 1 2 calc R
H56 H 0.8234 0.59082 0.26292 0.0305 Uiso 1 2 calc R
H57 H 0.71186 0.51891 0.20643 0.0403 Uiso 1 2 calc R
H58 H 0.65861 0.37749 0.25319 0.0428 Uiso 1 2 calc R
H59 H 0.7386 0.3637 0.33746 0.0372 Uiso 1 2 calc R
H60 H 0.43322 0.47087 0.34552 0.0376 Uiso 1 2 calc R
H61 H 0.52953 0.47999 0.42325 0.0350 Uiso 1 2 calc R
H62 H 0.61472 0.62204 0.41612 0.0323 Uiso 1 2 calc R
H64 H 0.45833 0.60295 0.28843 0.0350 Uiso 1 2 calc R
H66 H 0.5979 0.89885 0.50056 0.0448 Uiso 1 2 calc R
H71 H 1.15823 0.67025 0.24076 0.0485 Uiso 1 2 calc R
H75 H 1.06464 0.93243 0.42835 0.0624 Uiso 1 2 calc R
H88 H 0.9011 0.39778 0.00051 0.0379 Uiso 1 2 calc R
H103 H 1.0053 0.44215 0.43123 0.0508 Uiso 1 2 calc R
H104 H 1.17676 0.37857 0.40935 0.0631 Uiso 1 2 calc R
H105 H 1.26002 0.36957 0.32267 0.0748 Uiso 1 2 calc R
H106 H 1.18118 0.42579 0.25455 0.0562 Uiso 1 2 calc R
H107 H 1.01105 0.47807 0.27305 0.0456 Uiso 1 2 calc R
H118 H 0.51939 -0.00487 0.2338 0.0459 Uiso 1 2 calc R
H120 H 0.47493 0.01546 0.08323 0.0640 Uiso 1 2 calc R
H121 H 0.30672 -0.01698 0.10998 0.0893 Uiso 1 2 calc R
H122 H 0.23972 -0.04452 0.2004 0.0593 Uiso 1 2 calc R
H123 H 0.34989 -0.03411 0.26284 0.0514 Uiso 1 2 calc R
H125 H 0.39036 0.45986 0.09006 0.0567 Uiso 1 2 calc R
H130 H 0.34103 0.21912 0.25845 0.0396 Uiso 1 2 calc R

loop_
_atom_site_aniso_label
_atom_site_aniso_U_11
_atom_site_aniso_U_22
_atom_site_aniso_U_33
_atom_site_aniso_U_12
_atom_site_aniso_U_13
_atom_site_aniso_U_23
Eu1 0.0194(3) 0.0258(3) 0.0164(2) -0.00001(18) -0.00227(17) -0.00294(19)
Eu2 0.0177(3) 0.0278(3) 0.0175(2) -0.00161(18) -0.00191(17) -0.00374(19)
Ru3 0.0208(4) 0.0244(4) 0.0202(4) 0.0005(3) -0.0013(3) -0.0029(3)
Ru97 0.0214(4) 0.0246(4) 0.0209(4) -0.0007(3) -0.0021(3) -0.0038(3)
P5 0.0207(13) 0.0261(13) 0.0195(11) -0.0006(10) -0.0024(9) -0.0031(10)
P6 0.0169(12) 0.0264(13) 0.0208(12) -0.0037(9) -0.0014(9) -0.0041(10)
P7 0.0211(13) 0.0261(13) 0.0230(12) 0.0004(10) -0.0040(10) -0.0046(10)
P8 0.0208(13) 0.0265(13) 0.0213(12) 0.0021(10) -0.0015(10) -0.0012(10)
F4 0.092(8) 0.096(8) 0.049(5) 0.022(6) 0.014(5) 0.033(5)
F80 0.101(8) 0.066(6) 0.039(4) 0.036(5) 0.022(5) 0.001(4)
F81 0.095(8) 0.102(8) 0.037(4) -0.027(6) 0.004(5) -0.039(5)
F82 0.066(6) 0.061(5) 0.037(4) -0.017(4) 0.026(4) -0.007(4)
F83 0.079(6) 0.036(4) 0.037(4) -0.019(4) -0.017(4) 0.004(3)
F84 0.098(8) 0.043(5) 0.111(8) 0.005(5) -0.068(7) -0.003(5)
F85 0.082(7) 0.056(5) 0.064(5) -0.032(5) 0.029(5) -0.007(4)
F98 0.061(5) 0.049(5) 0.036(4) 0.014(4) 0.014(4) -0.005(3)
F99 0.105(8) 0.119(9) 0.050(5) -0.070(7) 0.036(5) -0.031(6)
F100 0.28(2) 0.113(11) 0.107(10) -0.091(13) -0.137(12) 0.043(9)
F101 0.20(2) 0.30(3) 0.050(8) -0.021(18) -0.010(9) -0.071(11)
F102 0.216(17) 0.181(15) 0.080(8) -0.135(14) -0.094(10) 0.034(9)
F109 0.097(10) 0.098(9) 0.238(17) -0.020(7) -0.114(11) 0.072(11)
F110 0.037(7) 0.58(5) 0.107(11) 0.095(15) -0.016(7) 0.029(18)
F111 0.142(14) 0.059(7) 0.56(4) -0.010(8) -0.24(2) -0.021(14)
F134 0.054(5) 0.074(6) 0.030(4) 0.021(4) 0.000(3) 0.006(4)
F135 0.132(9) 0.044(5) 0.031(4) -0.018(5) 0.002(5) -0.014(4)
F136 0.041(5) 0.116(8) 0.032(4) -0.021(5) 0.013(3) 0.007(4)
F137 0.025(4) 0.074(6) 0.115(8) -0.017(4) -0.019(5) -0.002(6)
F138 0.044(5) 0.104(8) 0.070(6) 0.007(5) -0.023(4) -0.047(5)
F139 0.029(4) 0.064(5) 0.087(6) 0.017(4) -0.025(4) -0.016(5)
F140 0.106(8) 0.036(5) 0.085(7) -0.014(5) 0.020(6) -0.025(5)
F141 0.064(6) 0.059(5) 0.065(6) 0.012(4) 0.017(4) -0.010(5)
F142 0.086(8) 0.092(8) 0.122(9) 0.062(6) -0.043(7) -0.031(7)
F143 0.082(7) 0.059(6) 0.065(6) 0.010(5) 0.027(5) -0.014(5)
F144 0.069(6) 0.040(4) 0.052(5) 0.002(4) -0.011(4) 0.002(4)
F145 0.082(7) 0.058(5) 0.087(7) -0.020(5) -0.040(6) -0.007(5)
F148 0.196(15) 0.118(10) 0.098(9) -0.085(10) -0.102(10) 0.013(8)
F149 0.118(10) 0.122(10) 0.080(7) 0.008(8) -0.077(7) 0.013(7)
F150 0.109(9) 0.122(10) 0.042(5) -0.000(7) -0.025(6) 0.005(6)
F151 0.062(6) 0.079(6) 0.028(4) -0.014(5) -0.004(3) -0.017(4)
F152 0.050(5) 0.112(8) 0.039(4) 0.023(5) 0.012(4) -0.009(5)
F153 0.131(9) 0.036(4) 0.031(4) 0.005(5) -0.009(5) 0.001(3)
F154 0.130(11) 0.131(11) 0.108(9) -0.106(9) -0.061(8) 0.031(8)
F155 0.139(13) 0.114(12) 0.234(19) -0.074(11) 0.111(14) -0.049(12)
F156 0.151(13) 0.166(14) 0.152(12) -0.109(12) -0.096(10) 0.125(12)
O91 0.037(4) 0.030(4) 0.026(4) -0.005(3) -0.002(3) -0.001(3)
O92 0.027(4) 0.032(4) 0.022(3) 0.001(3) 0.001(3) 0.001(3)
O93 0.002(3) 0.038(4) 0.007(3) -0.001(2) -0.003(2) 0.001(3)
O94 0.027(4) 0.027(4) 0.022(3) -0.004(3) -0.006(3) -0.005(3)
O95 0.008(3) 0.043(4) 0.028(4) -0.003(3) -0.002(3) -0.011(3)
O96 0.022(4) 0.027(4) 0.025(3) 0.004(3) -0.001(3) -0.003(3)
O112 0.018(4) 0.047(5) 0.038(4) 0.003(3) -0.006(3) 0.004(4)
O113 0.021(4) 0.033(4) 0.023(3) 0.004(3) 0.001(3) -0.008(3)
O114 0.036(5) 0.049(5) 0.025(4) -0.003(4) -0.006(3) 0.000(4)
O115 0.027(4) 0.033(4) 0.027(4) 0.006(3) -0.006(3) -0.009(3)
O116 0.019(4) 0.048(5) 0.030(4) -0.002(3) -0.001(3) -0.009(4)
O117 0.020(4) 0.040(4) 0.021(3) -0.004(3) -0.005(3) 0.005(3)
O146 0.032(4) 0.030(4) 0.020(3) -0.001(3) -0.000(3) -0.008(3)
O147 0.025(4) 0.036(4) 0.023(3) -0.001(3) 0.002(3) -0.005(3)
O157 0.033(4) 0.029(4) 0.025(4) -0.008(3) -0.004(3) 0.003(3)
O158 0.029(4) 0.052(5) 0.033(4) -0.010(4) -0.012(3) -0.001(4)
C9 0.038(6) 0.027(5) 0.022(5) -0.002(4) -0.002(4) -0.007(4)
C10 0.049(8) 0.039(7) 0.033(6) -0.004(5) -0.005(5) -0.010(5)
C11 0.084(12) 0.048(8) 0.053(9) 0.008(8) -0.025(8) -0.029(7)
C12 0.045(8) 0.058(8) 0.028(6) 0.001(6) -0.007(5) -0.016(6)
C13 0.026(6) 0.070(9) 0.027(6) -0.005(6) -0.001(5) -0.015(6)
C14 0.024(6) 0.042(6) 0.027(5) -0.004(4) -0.001(4) -0.013(5)
C15 0.051(8) 0.038(7) 0.045(7) -0.005(6) -0.003(6) 0.001(6)
C16 0.047(7) 0.029(6) 0.032(6) 0.001(5) -0.004(5) 0.002(5)
C17 0.026(5) 0.030(5) 0.029(5) -0.004(4) -0.005(4) 0.004(5)
C18 0.024(5) 0.031(5) 0.030(5) -0.004(4) -0.003(4) 0.012(5)
C19 0.040(7) 0.064(9) 0.026(6) -0.002(6) 0.003(5) -0.005(6)
C20 0.050(8) 0.044(7) 0.040(7) -0.011(6) 0.001(6) 0.011(6)
C21 0.045(8) 0.052(8) 0.035(6) -0.013(6) -0.019(5) 0.002(6)
C22 0.086(12) 0.050(8) 0.049(8) -0.029(8) -0.045(8) 0.017(7)
C23 0.103(13) 0.034(7) 0.029(6) -0.023(7) -0.018(7) -0.001(6)
C24 0.077(10) 0.043(7) 0.023(6) -0.010(7) -0.009(6) -0.004(5)
C25 0.035(6) 0.016(4) 0.030(5) -0.002(4) -0.014(4) 0.001(4)
C26 0.053(8) 0.025(5) 0.029(5) 0.001(5) -0.007(5) -0.001(5)
C27 0.030(6) 0.031(6) 0.026(5) -0.008(4) -0.007(4) -0.006(4)
C28 0.032(7) 0.035(6) 0.057(8) 0.003(5) 0.007(6) -0.015(6)
C29 0.038(8) 0.040(7) 0.077(10) 0.018(6) 0.001(7) -0.020(7)
C30 0.043(7) 0.024(6) 0.070(9) 0.003(5) -0.017(7) -0.001(6)
C31 0.037(8) 0.061(9) 0.068(10) 0.004(6) 0.011(7) -0.018(8)
C32 0.031(6) 0.028(6) 0.042(6) 0.003(4) -0.005(5) 0.005(5)
C33 0.041(7) 0.031(6) 0.043(7) -0.008(5) 0.001(5) 0.003(5)
C34 0.017(5) 0.039(6) 0.033(5) -0.003(4) -0.009(4) 0.005(5)
C35 0.030(6) 0.037(6) 0.037(6) -0.007(5) -0.008(5) 0.004(5)
C36 0.037(7) 0.043(7) 0.051(8) 0.001(5) 0.006(6) 0.006(6)
C37 0.045(8) 0.035(7) 0.065(9) -0.014(6) -0.011(6) 0.026(7)
C38 0.050(8) 0.027(6) 0.070(9) -0.009(5) -0.016(7) 0.000(6)
C39 0.036(6) 0.030(5) 0.024(5) -0.008(4) -0.006(4) 0.003(4)
C40 0.067(9) 0.037(6) 0.017(5) 0.001(6) -0.006(5) -0.012(5)
C41 0.056(9) 0.046(7) 0.056(8) -0.002(6) -0.039(7) 0.002(6)
C42 0.071(10) 0.044(7) 0.026(6) 0.012(6) -0.018(6) -0.006(5)
C43 0.032(6) 0.047(7) 0.034(6) 0.003(5) -0.010(5) -0.007(5)
C44 0.033(6) 0.033(6) 0.022(5) -0.002(4) -0.006(4) -0.005(4)
C45 0.025(5) 0.038(6) 0.021(5) -0.005(4) 0.003(4) 0.003(4)
C46 0.026(6) 0.029(5) 0.034(6) 0.001(4) 0.002(4) 0.005(5)
C47 0.035(6) 0.024(5) 0.025(5) -0.002(4) 0.000(4) -0.000(4)
C48 0.020(5) 0.033(6) 0.022(5) -0.004(4) 0.004(4) -0.006(4)
C49 0.021(5) 0.029(5) 0.028(5) 0.001(4) 0.004(4) -0.003(4)
C50 0.018(5) 0.041(6) 0.037(6) 0.002(4) -0.001(4) -0.009(5)
C51 0.023(5) 0.036(6) 0.034(6) -0.005(4) -0.006(4) -0.002(5)
C52 0.021(5) 0.026(5) 0.025(5) -0.002(4) -0.006(4) -0.002(4)
C53 0.024(5) 0.033(6) 0.024(5) -0.007(4) 0.001(4) -0.001(4)
C54 0.025(5) 0.031(5) 0.020(5) -0.001(4) 0.003(4) -0.004(4)
C55 0.021(5) 0.040(6) 0.024(5) 0.007(4) 0.002(4) 0.008(5)
C56 0.019(5) 0.034(5) 0.022(5) 0.003(4) -0.000(4) -0.005(4)
C57 0.026(6) 0.046(7) 0.029(6) -0.002(5) -0.007(4) -0.007(5)
C58 0.047(7) 0.028(6) 0.030(6) 0.002(5) -0.003(5) -0.005(5)
C59 0.035(6) 0.025(5) 0.029(5) 0.004(4) 0.004(4) -0.007(4)
C60 0.016(5) 0.040(6) 0.039(6) -0.009(4) -0.004(4) 0.000(5)
C61 0.025(5) 0.039(6) 0.019(5) 0.001(4) 0.006(4) 0.003(4)
C62 0.023(5) 0.039(6) 0.017(4) 0.003(4) -0.002(4) -0.004(4)
C63 0.011(4) 0.032(5) 0.024(5) 0.006(4) -0.003(4) -0.005(4)
C64 0.019(5) 0.034(6) 0.034(6) 0.004(4) -0.006(4) -0.004(5)
C65 0.036(7) 0.051(7) 0.018(5) -0.002(5) 0.001(4) -0.014(5)
C66 0.041(7) 0.038(6) 0.025(5) 0.004(5) 0.009(5) -0.009(5)
C67 0.029(6) 0.036(6) 0.032(6) -0.003(5) -0.008(5) -0.000(5)
C68 0.057(8) 0.033(6) 0.029(6) -0.004(5) 0.017(6) -0.010(5)
C69 0.049(8) 0.037(6) 0.031(6) 0.009(5) 0.006(5) -0.010(5)
C70 0.015(5) 0.038(6) 0.050(7) 0.006(4) -0.004(5) 0.011(6)
C71 0.019(5) 0.047(7) 0.048(7) 0.008(5) 0.006(5) 0.009(6)
C72 0.028(6) 0.026(5) 0.029(5) 0.001(4) -0.002(4) 0.002(4)
C73 0.034(6) 0.038(6) 0.029(6) 0.003(5) 0.015(5) -0.005(5)
C74 0.017(6) 0.096(13) 0.060(9) 0.004(7) -0.012(6) 0.004(9)
C75 0.051(9) 0.066(9) 0.050(8) -0.033(7) -0.026(7) 0.003(7)
C76 0.047(8) 0.041(7) 0.045(7) -0.002(6) -0.019(6) 0.001(6)
C77 0.034(6) 0.038(6) 0.043(7) -0.006(5) -0.016(5) -0.001(5)
C78 0.15(2) 0.097(16) 0.053(11) -0.059(15) -0.063(13) 0.026(11)
C79 0.048(9) 0.062(9) 0.047(8) -0.024(7) -0.014(6) 0.007(7)
C86 0.049(8) 0.039(7) 0.026(6) -0.010(5) 0.007(5) 0.007(5)
C87 0.035(6) 0.048(7) 0.016(5) -0.003(5) -0.004(4) -0.004(5)
C88 0.039(6) 0.029(6) 0.024(5) -0.007(5) -0.001(4) 0.002(5)
C89 0.028(6) 0.034(6) 0.021(5) -0.006(4) -0.008(4) 0.001(4)
C90 0.048(7) 0.035(6) 0.028(6) -0.003(5) 0.001(5) 0.009(5)
C103 0.032(7) 0.047(7) 0.046(7) 0.006(5) -0.005(5) -0.004(6)
C104 0.038(8) 0.050(8) 0.074(10) 0.008(6) -0.025(7) 0.009(7)
C105 0.024(7) 0.042(7) 0.116(14) 0.009(5) -0.006(8) -0.020(9)
C106 0.032(7) 0.049(8) 0.057(8) -0.001(5) -0.001(6) -0.019(7)
C107 0.027(6) 0.043(7) 0.043(7) -0.008(5) -0.001(5) -0.011(5)
C108 0.034(6) 0.025(5) 0.029(5) 0.003(4) 0.002(4) -0.007(4)
C118 0.023(6) 0.053(7) 0.037(6) -0.002(5) -0.001(5) -0.008(6)
C119 0.033(6) 0.026(5) 0.030(5) -0.002(4) -0.004(4) -0.003(4)
C120 0.045(8) 0.071(10) 0.043(7) -0.008(7) -0.005(6) 0.020(7)
C121 0.044(9) 0.128(17) 0.063(10) -0.027(10) -0.033(8) 0.038(11)
C122 0.025(6) 0.058(8) 0.064(9) -0.006(6) -0.003(6) 0.010(7)
C123 0.038(7) 0.047(7) 0.037(6) 0.002(5) 0.007(5) 0.003(6)
C124 0.038(7) 0.054(8) 0.037(6) -0.005(6) -0.023(5) 0.000(6)
C125 0.041(7) 0.045(7) 0.061(8) 0.001(6) -0.026(6) 0.016(7)
C126 0.030(6) 0.032(6) 0.041(6) -0.001(5) -0.007(5) -0.009(5)
C127 0.039(7) 0.037(7) 0.063(9) 0.008(5) -0.009(6) -0.012(6)
C128 0.095(14) 0.065(10) 0.049(9) -0.005(9) -0.045(9) 0.010(8)
C129 0.025(6) 0.034(6) 0.047(7) -0.001(4) -0.005(5) -0.012(5)
C130 0.027(6) 0.034(6) 0.035(6) -0.007(4) 0.005(4) -0.001(5)
C131 0.025(5) 0.034(6) 0.023(5) 0.012(4) 0.001(4) -0.003(4)
C132 0.035(6) 0.032(6) 0.026(5) -0.002(4) 0.008(4) -0.004(5)
C133 0.021(6) 0.053(8) 0.052(7) 0.001(5) -0.009(5) -0.016(6)

loop_
_atom_type_symbol
_atom_type_description
_atom_type_scat_dispersion_real
_atom_type_scat_dispersion_imag
_atom_type_scat_source
C C 0.0033 0.0016
;
International Tables for Crystallography
(Vol. C, Tables 4.2.6.8 and 6.1.1.4)
;
Eu Eu -0.1578 3.6682
;
International Tables for Crystallography
(Vol. C, Tables 4.2.6.8 and 6.1.1.4)
;
H H 0.0000 0.0000
;
International Tables for Crystallography
(Vol. C, Table 6.1.1.4)
;
O O 0.0106 0.0060
;
International Tables for Crystallography
(Vol. C, Tables 4.2.6.8 and 6.1.1.4)
;
P P 0.1023 0.0942
;
International Tables for Crystallography
(Vol. C, Tables 4.2.6.8 and 6.1.1.4)
;
Ru Ru -1.2594 0.8363
;
International Tables for Crystallography
(Vol. C, Tables 4.2.6.8 and 6.1.1.4)
;
F F 0.0171 0.0103
;
International Tables for Crystallography
(Vol. C, Tables 4.2.6.8 and 6.1.1.4)
;

loop_
_geom_angle_atom_site_label_1
_geom_angle_atom_site_label_2
_geom_angle_atom_site_label_3
_geom_angle
_geom_angle_publ_flag
O91 Eu1 O92 71.0(2) yes
O91 Eu1 O93 79.0(2) yes
O91 Eu1 O94 80.1(3) yes
O91 Eu1 O114 73.7(3) yes
O91 Eu1 O115 134.0(2) yes
O91 Eu1 O116 123.9(3) yes
O91 Eu1 O117 148.9(2) yes
O92 Eu1 O93 147.6(2) yes
O92 Eu1 O94 77.6(2) yes
O92 Eu1 O114 77.1(3) yes
O92 Eu1 O115 70.8(2) yes
O92 Eu1 O116 135.2(3) yes
O92 Eu1 O117 119.1(2) yes
O93 Eu1 O94 85.6(2) yes
O93 Eu1 O114 106.4(3) yes
O93 Eu1 O115 141.5(2) yes
O93 Eu1 O116 72.6(2) yes
O93 Eu1 O117 81.6(2) yes
O94 Eu1 O114 148.2(3) yes
O94 Eu1 O115 115.2(3) yes
O94 Eu1 O116 141.7(2) yes
O94 Eu1 O117 74.3(2) yes
O114 Eu1 O115 73.5(3) yes
O114 Eu1 O116 69.7(3) yes
O114 Eu1 O117 135.7(2) yes
O115 Eu1 O116 71.5(3) yes
O115 Eu1 O117 74.3(2) yes
O116 Eu1 O117 71.7(2) yes
O95 Eu2 O96 89.9(3) yes
O95 Eu2 O112 71.8(3) yes
O95 Eu2 O113 84.6(2) yes
O95 Eu2 O146 78.2(2) yes
O95 Eu2 O147 148.9(2) yes
O95 Eu2 O157 140.6(2) yes
O95 Eu2 O158 102.7(3) yes
O96 Eu2 O112 142.2(3) yes
O96 Eu2 O113 74.0(2) yes
O96 Eu2 O146 79.5(2) yes
O96 Eu2 O147 77.5(3) yes
O96 Eu2 O157 115.0(3) yes
O96 Eu2 O158 145.3(2) yes
O112 Eu2 O113 71.6(3) yes
O112 Eu2 O146 125.9(3) yes
O112 Eu2 O147 133.4(3) yes
O112 Eu2 O157 70.0(3) yes
O112 Eu2 O158 72.3(3) yes
O113 Eu2 O146 148.3(3) yes
O113 Eu2 O147 118.0(2) yes
O113 Eu2 O157 74.6(2) yes
O113 Eu2 O158 138.6(3) yes
O146 Eu2 O147 71.6(2) yes
O146 Eu2 O157 133.7(2) yes
O146 Eu2 O158 71.8(3) yes
O147 Eu2 O157 69.7(2) yes
O147 Eu2 O158 75.2(3) yes
O157 Eu2 O158 74.6(3) yes
C45 Ru3 C46 37.2(4) yes
C45 Ru3 C47 63.8(4) yes
C45 Ru3 C48 64.7(4) yes
C45 Ru3 C49 38.3(4) yes
C45 Ru3 C50 129.4(4) yes
C45 Ru3 C51 113.7(4) yes
C45 Ru3 C52 124.7(4) yes
C45 Ru3 C53 157.7(4) yes
C45 Ru3 C54 163.8(4) yes
C46 Ru3 C47 38.3(4) yes
C46 Ru3 C48 64.5(4) yes
C46 Ru3 C49 63.6(4) yes
C46 Ru3 C50 112.1(4) yes
C46 Ru3 C51 123.1(4) yes
C46 Ru3 C52 155.9(4) yes
C46 Ru3 C53 163.5(4) yes
C46 Ru3 C54 128.9(4) yes
C47 Ru3 C48 39.0(4) yes
C47 Ru3 C49 64.8(4) yes
C47 Ru3 C50 121.9(4) yes
C47 Ru3 C51 153.8(4) yes
C47 Ru3 C52 164.9(4) yes
C47 Ru3 C53 128.4(4) yes
C47 Ru3 C54 110.5(4) yes
C48 Ru3 C49 39.2(4) yes
C48 Ru3 C50 154.4(4) yes
C48 Ru3 C51 166.6(4) yes
C48 Ru3 C52 129.5(4) yes
C48 Ru3 C53 111.5(4) yes
C48 Ru3 C54 121.5(4) yes
C49 Ru3 C50 164.9(4) yes
C49 Ru3 C51 131.1(4) yes
C49 Ru3 C52 113.0(4) yes
C49 Ru3 C53 124.5(4) yes
C49 Ru3 C54 155.5(4) yes
C50 Ru3 C51 37.3(4) yes
C50 Ru3 C52 64.4(4) yes
C50 Ru3 C53 63.9(4) yes
C50 Ru3 C54 38.8(4) yes
C51 Ru3 C52 39.1(4) yes
C51 Ru3 C53 64.5(4) yes
C51 Ru3 C54 64.0(4) yes
C52 Ru3 C53 39.1(4) yes
C52 Ru3 C54 64.8(4) yes
C53 Ru3 C54 37.8(4) yes
C55 Ru97 C56 39.1(4) yes
C55 Ru97 C57 65.1(4) yes
C55 Ru97 C58 65.1(5) yes
C55 Ru97 C59 38.7(4) yes
C55 Ru97 C60 153.0(4) yes
C55 Ru97 C61 120.9(4) yes
C55 Ru97 C62 111.6(4) yes
C55 Ru97 C63 131.2(4) yes
C55 Ru97 C64 168.0(4) yes
C56 Ru97 C57 38.2(4) yes
C56 Ru97 C58 64.3(4) yes
C56 Ru97 C59 64.2(4) yes
C56 Ru97 C60 166.3(4) yes
C56 Ru97 C61 154.7(4) yes
C56 Ru97 C62 123.9(4) yes
C56 Ru97 C63 114.2(4) yes
C56 Ru97 C64 132.1(4) yes
C57 Ru97 C58 38.4(4) yes
C57 Ru97 C59 64.1(4) yes
C57 Ru97 C60 130.3(4) yes
C57 Ru97 C61 164.9(4) yes
C57 Ru97 C62 156.2(4) yes
C57 Ru97 C63 123.9(4) yes
C57 Ru97 C64 113.2(4) yes
C58 Ru97 C59 38.4(5) yes
C58 Ru97 C60 111.5(5) yes
C58 Ru97 C61 128.7(4) yes
C58 Ru97 C62 164.2(4) yes
C58 Ru97 C63 154.7(4) yes
C58 Ru97 C64 121.6(5) yes
C59 Ru97 C60 121.5(4) yes
C59 Ru97 C61 110.8(4) yes
C59 Ru97 C62 129.4(4) yes
C59 Ru97 C63 166.4(4) yes
C59 Ru97 C64 152.6(4) yes
C60 Ru97 C61 38.3(4) yes
C60 Ru97 C62 63.7(4) yes
C60 Ru97 C63 63.5(4) yes
C60 Ru97 C64 37.3(4) yes
C61 Ru97 C62 38.1(4) yes
C61 Ru97 C63 64.3(4) yes
C61 Ru97 C64 64.1(4) yes
C62 Ru97 C63 38.9(4) yes
C62 Ru97 C64 64.7(4) yes
C63 Ru97 C64 38.7(4) yes
O94 P5 C34 112.3(5) yes
O94 P5 C44 111.3(4) yes
O94 P5 C52 111.1(5) yes
C34 P5 C44 107.7(5) yes
C34 P5 C52 108.2(5) yes
C44 P5 C52 106.0(5) yes
O93 P6 C9 110.5(4) yes
O93 P6 C48 109.2(4) yes
O93 P6 C119 112.6(4) yes
C9 P6 C48 110.9(5) yes
C9 P6 C119 107.3(5) yes
C48 P6 C119 106.3(5) yes
O96 P7 C25 111.6(4) yes
O96 P7 C27 111.5(5) yes
O96 P7 C63 113.5(4) yes
C25 P7 C27 107.0(5) yes
C25 P7 C63 105.9(5) yes
C27 P7 C63 107.1(5) yes
O95 P8 C17 112.3(4) yes
O95 P8 C55 109.5(5) yes
O95 P8 C108 112.9(5) yes
C17 P8 C55 109.5(5) yes
C17 P8 C108 106.1(5) yes
C55 P8 C108 106.2(5) yes
Eu1 O91 C87 135.2(7) yes
Eu1 O92 C89 134.2(7) yes
Eu1 O93 P6 171.0(3) yes
Eu1 O94 P5 160.7(4) yes
Eu2 O95 P8 171.6(4) yes
Eu2 O96 P7 158.2(4) yes
Eu2 O112 C70 133.7(8) yes
Eu2 O113 C72 134.7(7) yes
Eu1 O114 C124 131.6(7) yes
Eu1 O115 C126 132.3(7) yes
Eu1 O116 C129 134.1(8) yes
Eu1 O117 C131 133.7(7) yes
Eu2 O146 C65 134.5(7) yes
Eu2 O147 C67 134.1(7) yes
Eu2 O157 C77 131.0(7) yes
Eu2 O158 C76 132.3(8) yes
P6 C9 C10 121.1(8) yes
P6 C9 C14 118.1(8) yes
C10 C9 C14 120.7(10) yes
C9 C10 C11 117.1(11) yes
C10 C11 C12 123.5(14) yes
C11 C12 C13 117.9(11) yes
C12 C13 C14 120.8(11) yes
C9 C14 C13 119.9(11) yes
C16 C15 C20 123.2(12) yes
C15 C16 C17 117.4(10) yes
P8 C17 C16 122.1(8) yes
P8 C17 C18 118.2(8) yes
C16 C17 C18 119.7(9) yes
C17 C18 C19 120.3(11) yes
C18 C19 C20 120.0(11) yes
C15 C20 C19 119.4(11) yes
C22 C21 C25 118.3(11) yes
C21 C22 C23 119.0(15) yes
C22 C23 C24 121.9(13) yes
C23 C24 C26 119.8(12) yes
P7 C25 C21 120.5(8) yes
P7 C25 C26 118.2(9) yes
C21 C25 C26 121.2(11) yes
C24 C26 C25 119.7(13) yes
P7 C27 C28 122.7(9) yes
P7 C27 C32 119.1(8) yes
C28 C27 C32 118.1(10) yes
C27 C28 C31 120.6(12) yes
C30 C29 C31 120.8(12) yes
C29 C30 C32 119.1(11) yes
C28 C31 C29 119.8(13) yes
C27 C32 C30 121.4(10) yes
C34 C33 C38 122.6(11) yes
P5 C34 C33 119.0(8) yes
P5 C34 C35 121.1(9) yes
C33 C34 C35 119.7(11) yes
C34 C35 C36 118.7(11) yes
C35 C36 C37 121.8(11) yes
C36 C37 C38 120.1(12) yes
C33 C38 C37 117.0(12) yes
C40 C39 C44 117.2(11) yes
C39 C40 C42 123.3(11) yes
C42 C41 C43 119.4(14) yes
C40 C42 C41 119.1(12) yes
C41 C43 C44 119.4(11) yes
P5 C44 C39 116.4(9) yes
P5 C44 C43 122.0(8) yes
C39 C44 C43 121.3(10) yes
Ru3 C45 C46 71.6(6) yes
Ru3 C45 C49 69.8(5) yes
C46 C45 C49 108.6(10) yes
Ru3 C46 C45 71.2(6) yes
Ru3 C46 C47 69.4(6) yes
C45 C46 C47 108.7(9) yes
Ru3 C47 C46 72.3(6) yes
Ru3 C47 C48 69.5(6) yes
C46 C47 C48 107.8(9) yes
Ru3 C48 P6 120.5(5) yes
Ru3 C48 C47 71.5(6) yes
Ru3 C48 C49 71.6(6) yes
P6 C48 C47 128.7(8) yes
P6 C48 C49 123.9(8) yes
C47 C48 C49 107.3(9) yes
Ru3 C49 C45 72.0(5) yes
Ru3 C49 C48 69.3(5) yes
C45 C49 C48 107.6(9) yes
Ru3 C50 C51 71.2(6) yes
Ru3 C50 C54 71.0(6) yes
C51 C50 C54 109.0(10) yes
Ru3 C51 C50 71.5(7) yes
Ru3 C51 C52 68.7(6) yes
C50 C51 C52 108.2(10) yes
Ru3 C52 P5 122.5(5) yes
Ru3 C52 C51 72.2(6) yes
Ru3 C52 C53 71.2(6) yes
P5 C52 C51 126.7(8) yes
P5 C52 C53 126.5(8) yes
C51 C52 C53 106.8(9) yes
Ru3 C53 C52 69.7(6) yes
Ru3 C53 C54 72.7(6) yes
C52 C53 C54 109.3(9) yes
Ru3 C54 C50 70.2(5) yes
Ru3 C54 C53 69.5(5) yes
C50 C54 C53 106.7(9) yes
Ru97 C55 P8 118.7(5) yes
Ru97 C55 C56 70.7(6) yes
Ru97 C55 C59 70.4(6) yes
P8 C55 C56 124.3(9) yes
P8 C55 C59 129.4(8) yes
C56 C55 C59 105.9(10) yes
Ru97 C56 C55 70.2(5) yes
Ru97 C56 C57 72.0(6) yes
C55 C56 C57 109.1(10) yes
Ru97 C57 C56 69.8(6) yes
Ru97 C57 C58 70.3(6) yes
C56 C57 C58 107.6(10) yes
Ru97 C58 C57 71.4(6) yes
Ru97 C58 C59 69.7(6) yes
C57 C58 C59 107.4(10) yes
Ru97 C59 C55 70.9(6) yes
Ru97 C59 C58 71.9(6) yes
C55 C59 C58 110.0(9) yes
Ru97 C60 C61 70.4(6) yes
Ru97 C60 C64 71.4(6) yes
C61 C60 C64 109.6(10) yes
Ru97 C61 C60 71.3(5) yes
Ru97 C61 C62 71.7(5) yes
C60 C61 C62 108.1(9) yes
Ru97 C62 C61 70.2(6) yes
Ru97 C62 C63 70.1(5) yes
C61 C62 C63 107.1(9) yes
Ru97 C63 P7 120.7(4) yes
Ru97 C63 C62 70.9(6) yes
Ru97 C63 C64 70.8(6) yes
P7 C63 C62 125.2(8) yes
P7 C63 C64 127.1(8) yes
C62 C63 C64 107.6(9) yes
Ru97 C64 C60 71.2(6) yes
Ru97 C64 C63 70.5(6) yes
C60 C64 C63 107.6(10) yes
O146 C65 C66 127.2(10) yes
O146 C65 C68 117.0(11) yes
C66 C65 C68 115.7(9) yes
C65 C66 C67 122.1(10) yes
O147 C67 C66 127.8(11) yes
O147 C67 C69 113.7(9) yes
C66 C67 C69 118.5(9) yes
F4 C68 F98 106.7(10) yes
F4 C68 F99 103.2(11) yes
F4 C68 C65 108.7(11) yes
F98 C68 F99 108.5(11) yes
F98 C68 C65 116.9(10) yes
F99 C68 C65 111.8(10) yes
F143 C69 F144 103.7(10) yes
F143 C69 F145 104.4(10) yes
F143 C69 C67 113.2(10) yes
F144 C69 F145 107.9(10) yes
F144 C69 C67 113.2(10) yes
F145 C69 C67 113.5(11) yes
O112 C70 C71 127.3(11) yes
O112 C70 C74 114.5(11) yes
C71 C70 C74 118.1(10) yes
C70 C71 C72 124.7(10) yes
O113 C72 C71 127.2(10) yes
O113 C72 C73 113.5(10) yes
C71 C72 C73 119.3(9) yes
F151 C73 F152 104.4(10) yes
F151 C73 F153 107.1(11) yes
F151 C73 C72 111.8(9) yes
F152 C73 F153 108.9(10) yes
F152 C73 C72 113.9(10) yes
F153 C73 C72 110.3(9) yes
F109 C74 F110 101.2(18) yes
F109 C74 F111 105.1(18) yes
F109 C74 C70 113.6(13) yes
F110 C74 F111 108.1(18) yes
F110 C74 C70 114.7(14) yes
F111 C74 C70 113.1(15) yes
C76 C75 C77 121.7(14) yes
O158 C76 C75 130.2(13) yes
O158 C76 C78 113.7(13) yes
C75 C76 C78 116.0(15) yes
O157 C77 C75 130.1(12) yes
O157 C77 C79 112.7(11) yes
C75 C77 C79 117.0(13) yes
F100 C78 F101 104.3(18) yes
F100 C78 F102 109(2) yes
F100 C78 C76 109.1(17) yes
F101 C78 F102 107(2) yes
F101 C78 C76 110.2(19) yes
F102 C78 C76 116.5(16) yes
F154 C79 F155 104.7(14) yes
F154 C79 F156 101.2(14) yes
F154 C79 C77 116.8(12) yes
F155 C79 F156 104.1(14) yes
F155 C79 C77 112.1(14) yes
F156 C79 C77 116.4(14) yes
F80 C86 F81 105.2(11) yes
F80 C86 F82 107.0(10) yes
F80 C86 C87 110.6(10) yes
F81 C86 F82 107.0(10) yes
F81 C86 C87 111.9(11) yes
F82 C86 C87 114.6(11) yes
O91 C87 C86 115.2(11) yes
O91 C87 C88 127.7(10) yes
C86 C87 C88 117.1(10) yes
C87 C88 C89 121.9(9) yes
O92 C89 C88 127.9(10) yes
O92 C89 C90 114.4(9) yes
C88 C89 C90 117.8(9) yes
F83 C90 F84 108.2(10) yes
F83 C90 F85 103.9(11) yes
F83 C90 C89 112.8(9) yes
F84 C90 F85 105.9(10) yes
F84 C90 C89 112.0(11) yes
F85 C90 C89 113.5(9) yes
C104 C103 C108 119.2(12) yes
C103 C104 C105 119.8(14) yes
C104 C105 C106 121.5(13) yes
C105 C106 C107 120.0(13) yes
C106 C107 C108 120.4(12) yes
P8 C108 C103 120.6(8) yes
P8 C108 C107 120.3(9) yes
C103 C108 C107 119.0(10) yes
C119 C118 C123 121.5(12) yes
P6 C119 C118 120.4(9) yes
P6 C119 C120 120.1(8) yes
C118 C119 C120 119.5(11) yes
C119 C120 C121 120.4(13) yes
C120 C121 C122 120.8(15) yes
C121 C122 C123 118.0(12) yes
C118 C123 C122 119.8(11) yes
O114 C124 C125 127.8(13) yes
O114 C124 C128 115.3(11) yes
C125 C124 C128 116.8(13) yes
C124 C125 C126 123.2(12) yes
O115 C126 C125 127.9(10) yes
O115 C126 C127 114.4(11) yes
C125 C126 C127 117.7(11) yes
F140 C127 F141 103.1(12) yes
F140 C127 F142 111.6(12) yes
F140 C127 C126 112.0(11) yes
F141 C127 F142 103.6(11) yes
F141 C127 C126 109.9(10) yes
F142 C127 C126 115.6(13) yes
F148 C128 F149 111.7(18) yes
F148 C128 F150 107.6(14) yes
F148 C128 C124 109.9(13) yes
F149 C128 F150 106.8(13) yes
F149 C128 C124 112.0(13) yes
F150 C128 C124 108.6(15) yes
O116 C129 C130 127.8(11) yes
O116 C129 C133 115.0(11) yes
C130 C129 C133 117.1(10) yes
C129 C130 C131 123.0(10) yes
O117 C131 C130 128.6(10) yes
O117 C131 C132 112.0(10) yes
C130 C131 C132 119.3(9) yes
F134 C132 F135 107.8(11) yes
F134 C132 F136 106.0(9) yes
F134 C132 C131 111.4(8) yes
F135 C132 F136 106.8(9) yes
F135 C132 C131 111.8(9) yes
F136 C132 C131 112.7(10) yes
F137 C133 F138 107.0(12) yes
F137 C133 F139 106.2(9) yes
F137 C133 C129 112.9(11) yes
F138 C133 F139 107.4(11) yes
F138 C133 C129 113.3(9) yes
F139 C133 C129 109.7(11) yes
C9 C10 H10 121.437 no
C11 C10 H10 121.435 no
C10 C11 H11 118.256 no
C12 C11 H11 118.232 no
C11 C12 H12 121.052 no
C13 C12 H12 121.061 no
C12 C13 H13 119.622 no
C14 C13 H13 119.621 no
C9 C14 H14 120.036 no
C13 C14 H14 120.021 no
C16 C15 H15 118.418 no
C20 C15 H15 118.429 no
C15 C16 H16 121.290 no
C17 C16 H16 121.293 no
C17 C18 H18 119.858 no
C19 C18 H18 119.880 no
C18 C19 H19 119.971 no
C20 C19 H19 119.992 no
C15 C20 H20 120.300 no
C19 C20 H20 120.304 no
C22 C21 H21 120.840 no
C25 C21 H21 120.860 no
C21 C22 H22 120.485 no
C23 C22 H22 120.478 no
C22 C23 H23 119.052 no
C24 C23 H23 119.031 no
C23 C24 H24 120.134 no
C26 C24 H24 120.116 no
C24 C26 H26 120.121 no
C25 C26 H26 120.130 no
C27 C28 H28 119.687 no
C31 C28 H28 119.700 no
C30 C29 H29 119.587 no
C31 C29 H29 119.581 no
C29 C30 H30 120.441 no
C32 C30 H30 120.472 no
C28 C31 H31 120.104 no
C29 C31 H31 120.111 no
C27 C32 H32 119.292 no
C30 C32 H32 119.293 no
C34 C33 H33 118.675 no
C38 C33 H33 118.687 no
C34 C35 H35 120.667 no
C36 C35 H35 120.634 no
C35 C36 H36 119.101 no
C37 C36 H36 119.098 no
C36 C37 H37 119.955 no
C38 C37 H37 119.950 no
C33 C38 H38 121.528 no
C37 C38 H38 121.518 no
C40 C39 H39 121.386 no
C44 C39 H39 121.368 no
C39 C40 H40 118.361 no
C42 C40 H40 118.336 no
C42 C41 H41 120.290 no
C43 C41 H41 120.279 no
C40 C42 H42 120.447 no
C41 C42 H42 120.431 no
C41 C43 H43 120.305 no
C44 C43 H43 120.303 no
Ru3 C45 H45 125.678 no
C46 C45 H45 125.675 no
C49 C45 H45 125.684 no
Ru3 C46 H46 125.654 no
C45 C46 H46 125.665 no
C47 C46 H46 125.655 no
Ru3 C47 H47 126.085 no
C46 C47 H47 126.071 no
C48 C47 H47 126.088 no
Ru3 C49 H49 126.177 no
C45 C49 H49 126.180 no
C48 C49 H49 126.175 no
Ru3 C50 H50 125.501 no
C51 C50 H50 125.487 no
C54 C50 H50 125.519 no
Ru3 C51 H51 125.905 no
C50 C51 H51 125.915 no
C52 C51 H51 125.901 no
Ru3 C53 H53 125.333 no
C52 C53 H53 125.338 no
C54 C53 H53 125.328 no
Ru3 C54 H54 126.657 no
C50 C54 H54 126.655 no
C53 C54 H54 126.656 no
Ru97 C56 H56 125.430 no
C55 C56 H56 125.430 no
C57 C56 H56 125.435 no
Ru97 C57 H57 126.177 no
C56 C57 H57 126.177 no
C58 C57 H57 126.188 no
Ru97 C58 H58 126.288 no
C57 C58 H58 126.286 no
C59 C58 H58 126.276 no
Ru97 C59 H59 125.022 no
C55 C59 H59 125.017 no
C58 C59 H59 125.013 no
Ru97 C60 H60 125.175 no
C61 C60 H60 125.173 no
C64 C60 H60 125.175 no
Ru97 C61 H61 125.887 no
C60 C61 H61 125.888 no
C62 C61 H61 125.868 no
Ru97 C62 H62 126.460 no
C61 C62 H62 126.464 no
C63 C62 H62 126.449 no
Ru97 C64 H64 126.171 no
C60 C64 H64 126.161 no
C63 C64 H64 126.168 no
C65 C66 H66 118.962 no
C67 C66 H66 118.957 no
C70 C71 H71 117.627 no
C72 C71 H71 117.624 no
C76 C75 H75 119.149 no
C77 C75 H75 119.158 no
C87 C88 H88 119.031 no
C89 C88 H88 119.045 no
C104 C103 H103 120.420 no
C108 C103 H103 120.429 no
C103 C104 H104 120.121 no
C105 C104 H104 120.106 no
C104 C105 H105 119.239 no
C106 C105 H105 119.238 no
C105 C106 H106 119.999 no
C107 C106 H106 120.000 no
C106 C107 H107 119.810 no
C108 C107 H107 119.802 no
C119 C118 H118 119.247 no
C123 C118 H118 119.248 no
C119 C120 H120 119.805 no
C121 C120 H120 119.807 no
C120 C121 H121 119.584 no
C122 C121 H121 119.591 no
C121 C122 H122 121.018 no
C123 C122 H122 121.018 no
C118 C123 H123 120.101 no
C122 C123 H123 120.083 no
C124 C125 H125 118.407 no
C126 C125 H125 118.399 no
C129 C130 H130 118.489 no
C131 C130 H130 118.497 no

loop_
_geom_bond_atom_site_label_1
_geom_bond_atom_site_label_2
_geom_bond_distance
_geom_bond_publ_flag
Eu1 O91 2.417(7) yes
Eu1 O92 2.435(7) yes
Eu1 O93 2.252(7) yes
Eu1 O94 2.302(8) yes
Eu1 O114 2.393(8) yes
Eu1 O115 2.385(7) yes
Eu1 O116 2.449(8) yes
Eu1 O117 2.423(6) yes
Eu2 O95 2.265(8) yes
Eu2 O96 2.309(8) yes
Eu2 O112 2.447(7) yes
Eu2 O113 2.419(7) yes
Eu2 O146 2.439(7) yes
Eu2 O147 2.428(7) yes
Eu2 O157 2.396(8) yes
Eu2 O158 2.380(9) yes
Ru3 C45 2.191(10) yes
Ru3 C46 2.196(11) yes
Ru3 C47 2.157(11) yes
Ru3 C48 2.132(10) yes
Ru3 C49 2.162(9) yes
Ru3 C50 2.184(10) yes
Ru3 C51 2.179(11) yes
Ru3 C52 2.132(10) yes
Ru3 C53 2.153(10) yes
Ru3 C54 2.194(9) yes
Ru97 C55 2.161(10) yes
Ru97 C56 2.167(9) yes
Ru97 C57 2.196(10) yes
Ru97 C58 2.182(11) yes
Ru97 C59 2.154(10) yes
Ru97 C60 2.170(10) yes
Ru97 C61 2.159(9) yes
Ru97 C62 2.179(10) yes
Ru97 C63 2.168(10) yes
Ru97 C64 2.173(10) yes
P5 O94 1.503(8) yes
P5 C34 1.817(11) yes
P5 C44 1.800(11) yes
P5 C52 1.781(10) yes
P6 O93 1.540(7) yes
P6 C9 1.791(10) yes
P6 C48 1.781(11) yes
P6 C119 1.811(11) yes
P7 O96 1.500(8) yes
P7 C25 1.795(11) yes
P7 C27 1.787(10) yes
P7 C63 1.779(10) yes
P8 O95 1.524(8) yes
P8 C17 1.793(10) yes
P8 C55 1.757(12) yes
P8 C108 1.801(11) yes
F4 C68 1.354(17) yes
F80 C86 1.337(16) yes
F81 C86 1.321(18) yes
F82 C86 1.329(15) yes
F83 C90 1.314(14) yes
F84 C90 1.287(17) yes
F85 C90 1.357(15) yes
F98 C68 1.300(14) yes
F99 C68 1.322(18) yes
F100 C78 1.36(3) yes
F101 C78 1.32(3) yes
F102 C78 1.22(3) yes
F109 C74 1.27(2) yes
F110 C74 1.25(2) yes
F111 C74 1.23(3) yes
F134 C132 1.326(14) yes
F135 C132 1.306(15) yes
F136 C132 1.334(14) yes
F137 C133 1.335(16) yes
F138 C133 1.321(17) yes
F139 C133 1.346(15) yes
F140 C127 1.314(18) yes
F141 C127 1.364(17) yes
F142 C127 1.307(19) yes
F143 C69 1.348(15) yes
F144 C69 1.312(15) yes
F145 C69 1.317(18) yes
F148 C128 1.28(2) yes
F149 C128 1.34(2) yes
F150 C128 1.33(2) yes
F151 C73 1.321(16) yes
F152 C73 1.330(14) yes
F153 C73 1.318(14) yes
F154 C79 1.37(2) yes
F155 C79 1.32(2) yes
F156 C79 1.27(2) yes
O91 C87 1.240(13) yes
O92 C89 1.238(11) yes
O112 C70 1.253(12) yes
O113 C72 1.251(12) yes
O114 C124 1.250(16) yes
O115 C126 1.242(14) yes
O116 C129 1.249(13) yes
O117 C131 1.272(12) yes
O146 C65 1.236(13) yes
O147 C67 1.242(12) yes
O157 C77 1.235(16) yes
O158 C76 1.236(17) yes
C9 C10 1.399(17) yes
C9 C14 1.377(15) yes
C10 C11 1.375(18) yes
C11 C12 1.359(19) yes
C12 C13 1.40(2) yes
C13 C14 1.364(15) yes
C15 C16 1.356(17) yes
C15 C20 1.372(18) yes
C16 C17 1.429(16) yes
C17 C18 1.377(14) yes
C18 C19 1.388(15) yes
C19 C20 1.37(2) yes
C21 C22 1.41(2) yes
C21 C25 1.409(18) yes
C22 C23 1.38(2) yes
C23 C24 1.39(2) yes
C24 C26 1.374(17) yes
C25 C26 1.389(15) yes
C27 C28 1.406(16) yes
C27 C32 1.376(16) yes
C28 C31 1.382(19) yes
C29 C30 1.385(19) yes
C29 C31 1.36(2) yes
C30 C32 1.386(16) yes
C33 C34 1.342(17) yes
C33 C38 1.403(18) yes
C34 C35 1.383(14) yes
C35 C36 1.390(18) yes
C36 C37 1.348(19) yes
C37 C38 1.403(18) yes
C39 C40 1.387(16) yes
C39 C44 1.407(14) yes
C40 C42 1.35(2) yes
C41 C42 1.390(19) yes
C41 C43 1.424(19) yes
C43 C44 1.362(18) yes
C45 C46 1.400(15) yes
C45 C49 1.428(15) yes
C46 C47 1.428(16) yes
C47 C48 1.432(15) yes
C48 C49 1.439(15) yes
C50 C51 1.395(16) yes
C50 C54 1.453(16) yes
C51 C52 1.445(15) yes
C52 C53 1.433(15) yes
C53 C54 1.410(14) yes
C55 C56 1.449(15) yes
C55 C59 1.429(16) yes
C56 C57 1.428(17) yes
C57 C58 1.439(16) yes
C58 C59 1.426(17) yes
C60 C61 1.421(16) yes
C60 C64 1.391(16) yes
C61 C62 1.416(16) yes
C62 C63 1.449(14) yes
C63 C64 1.439(16) yes
C65 C66 1.419(17) yes
C65 C68 1.499(16) yes
C66 C67 1.414(15) yes
C67 C69 1.513(17) yes
C70 C71 1.373(18) yes
C70 C74 1.516(18) yes
C71 C72 1.367(17) yes
C72 C73 1.526(16) yes
C75 C76 1.362(19) yes
C75 C77 1.413(19) yes
C76 C78 1.56(2) yes
C77 C79 1.464(19) yes
C86 C87 1.522(15) yes
C87 C88 1.393(17) yes
C88 C89 1.400(14) yes
C89 C90 1.529(17) yes
C103 C104 1.420(18) yes
C103 C108 1.404(18) yes
C104 C105 1.35(2) yes
C105 C106 1.40(2) yes
C106 C107 1.352(17) yes
C107 C108 1.419(15) yes
C118 C119 1.369(16) yes
C118 C123 1.361(17) yes
C119 C120 1.40(2) yes
C120 C121 1.35(2) yes
C121 C122 1.41(2) yes
C122 C123 1.42(2) yes
C124 C125 1.384(17) yes
C124 C128 1.55(2) yes
C125 C126 1.397(19) yes
C126 C127 1.512(17) yes
C129 C130 1.385(17) yes
C129 C133 1.523(18) yes
C130 C131 1.378(17) yes
C131 C132 1.533(15) yes
C10 H10 0.950 no
C11 H11 0.950 no
C12 H12 0.950 no
C13 H13 0.950 no
C14 H14 0.950 no
C15 H15 0.950 no
C16 H16 0.950 no
C18 H18 0.950 no
C19 H19 0.950 no
C20 H20 0.950 no
C21 H21 0.950 no
C22 H22 0.950 no
C23 H23 0.950 no
C24 H24 0.950 no
C26 H26 0.950 no
C28 H28 0.950 no
C29 H29 0.950 no
C30 H30 0.950 no
C31 H31 0.950 no
C32 H32 0.950 no
C33 H33 0.950 no
C35 H35 0.950 no
C36 H36 0.950 no
C37 H37 0.950 no
C38 H38 0.950 no
C39 H39 0.950 no
C40 H40 0.950 no
C41 H41 0.950 no
C42 H42 0.950 no
C43 H43 0.950 no
C45 H45 1.000 no
C46 H46 1.000 no
C47 H47 1.000 no
C49 H49 1.000 no
C50 H50 1.000 no
C51 H51 1.000 no
C53 H53 1.000 no
C54 H54 1.000 no
C56 H56 1.000 no
C57 H57 1.000 no
C58 H58 1.000 no
C59 H59 1.000 no
C60 H60 1.000 no
C61 H61 1.000 no
C62 H62 1.000 no
C64 H64 1.000 no
C66 H66 0.950 no
C71 H71 0.950 no
C75 H75 0.950 no
C88 H88 0.950 no
C103 H103 0.950 no
C104 H104 0.950 no
C105 H105 0.950 no
C106 H106 0.950 no
C107 H107 0.950 no
C118 H118 0.950 no
C120 H120 0.950 no
C121 H121 0.950 no
C122 H122 0.950 no
C123 H123 0.950 no
C125 H125 0.950 no
C130 H130 0.950 no

loop_
_geom_contact_atom_site_label_1
_geom_contact_atom_site_label_2
_geom_contact_distance
_geom_contact_publ_flag
_geom_contact_site_symmetry_2
F4 O146 2.785(11) no .
F4 C18 3.517(15) no .
F4 C19 3.462(18) no .
F4 C66 3.388(16) no .
F80 O91 2.752(11) no .
F80 C53 3.268(13) no .
F80 C88 3.424(14) no .
F81 O91 2.816(11) no .
F81 C88 3.400(15) no .
F82 O91 3.493(10) no .
F82 C88 2.711(12) no .
F83 O92 2.683(11) no .
F83 C33 3.465(15) no .
F83 C38 3.225(17) no .
F83 C88 3.534(13) no .
F84 O92 2.935(12) no .
F84 C88 3.245(14) no .
F85 O92 3.479(11) no .
F85 C37 3.566(17) no .
F85 C88 2.758(15) no .
F98 O146 3.482(9) no .
F98 C66 2.706(13) no .
F99 O146 2.747(12) no .
F99 C62 3.223(14) no .
F99 C66 3.430(17) no .
F100 O158 2.653(19) no .
F100 C75 3.52(2) no .
F101 O158 2.879(19) no .
F101 C75 3.263(19) no .
F102 O158 3.416(19) no .
F102 C75 2.732(19) no .
F109 O112 2.756(15) no .
F109 C71 3.41(2) no .
F109 C103 3.497(19) no .
F109 C104 3.34(2) no .
F109 C105 3.41(2) no .
F110 O112 3.418(16) no .
F110 C71 2.70(2) no .
F111 F155 3.59(2) no .
F111 O112 2.79(2) no .
F111 C71 3.29(3) no .
F134 O117 2.720(10) no .
F134 C39 3.496(14) no .
F134 C49 3.521(12) no .
F134 C130 3.478(15) no .
F135 O117 2.827(10) no .
F135 C130 3.340(16) no .
F136 O117 3.487(9) no .
F136 C130 2.731(14) no .
F137 O116 3.401(11) no .
F137 C121 3.43(2) no .
F137 C122 3.276(17) no .
F137 C130 2.817(16) no .
F138 F148 3.489(15) no .
F138 O116 2.605(13) no .
F139 O116 3.113(10) no .
F139 C130 3.027(15) no .
F140 O115 2.870(11) no .
F140 C125 3.313(17) no .
F141 O115 2.641(11) no .
F141 C125 3.527(16) no .
F142 O115 3.446(14) no .
F142 C125 2.763(17) no .
F143 O147 3.462(11) no .
F143 C66 2.754(15) no .
F144 O147 2.682(11) no .
F144 C30 3.230(17) no .
F144 C32 3.391(15) no .
F144 C66 3.542(14) no .
F145 O147 2.945(12) no .
F145 C66 3.286(16) no .
F148 O114 2.912(18) no .
F148 C125 3.23(2) no .
F149 O114 3.484(15) no .
F149 C125 2.724(18) no .
F150 O114 2.645(13) no .
F150 C125 3.505(16) no .
F151 O113 2.692(10) no .
F151 C26 3.510(15) no .
F151 C56 3.573(12) no .
F151 C71 3.474(16) no .
F152 O113 3.474(10) no .
F152 C71 2.748(15) no .
F153 O113 2.847(10) no .
F153 C71 3.313(16) no .
F154 O157 3.476(16) no .
F154 C75 2.740(19) no .
F155 O157 2.769(18) no .
F155 C75 3.27(2) no .
F156 O157 2.697(18) no .
F156 C75 3.47(2) no .
O91 C14 3.559(14) no .
O91 C53 3.425(13) no .
O91 C89 2.898(13) no .
O92 C87 2.903(12) no .
O92 C126 3.554(13) no .
O93 C14 2.994(12) no .
O93 C49 3.184(12) no .
O93 C53 3.597(11) no .
O93 C120 3.563(17) no .
O93 C129 3.600(12) no .
O94 C33 3.398(15) no .
O94 C39 3.026(13) no .
O94 C53 3.283(12) no .
O95 C18 3.029(12) no .
O95 C56 3.144(13) no .
O95 C70 3.572(12) no .
O95 C107 3.580(13) no .
O96 C26 3.066(14) no .
O96 C32 3.231(13) no .
O96 C62 3.317(12) no .
O112 C72 2.915(14) no .
O112 C75 3.529(17) no .
O112 C76 3.306(15) no .
O112 C77 3.246(15) no .
O113 C56 3.542(13) no .
O113 C70 2.909(14) no .
O114 C87 3.373(14) no .
O114 C89 3.450(14) no .
O114 C126 2.921(13) no .
O115 C124 2.925(15) no .
O115 C129 3.310(14) no .
O115 C130 3.584(13) no .
O115 C131 3.390(13) no .
O116 C124 3.065(15) no .
O116 C125 3.247(16) no .
O116 C126 3.144(14) no .
O116 C131 2.906(13) no .
O117 C49 3.594(13) no .
O117 C129 2.931(15) no .
O146 C18 3.519(13) no .
O146 C62 3.308(14) no .
O146 C67 2.925(14) no .
O147 C32 3.417(15) no .
O147 C65 2.937(13) no .
O147 C76 3.466(17) no .
O147 C77 3.333(14) no .
O157 C70 3.297(13) no .
O157 C71 3.567(14) no .
O157 C72 3.384(13) no .
O157 C76 2.931(15) no .
O158 C65 3.269(14) no .
O158 C66 3.532(14) no .
O158 C67 3.341(14) no .
O158 C77 2.913(14) no .
C9 C12 2.766(15) no .
C9 C47 3.407(16) no .
C9 C120 3.235(17) no .
C10 C13 2.773(17) no .
C10 C47 3.492(17) no .
C10 C48 3.518(17) no .
C10 C119 3.342(15) no .
C10 C120 3.497(18) no .
C11 C14 2.73(2) no .
C15 C18 2.736(17) no .
C16 C19 2.785(17) no .
C16 C55 3.468(16) no .
C16 C59 3.398(17) no .
C16 C103 3.401(18) no .
C16 C108 3.373(16) no .
C17 C20 2.767(16) no .
C17 C59 3.364(16) no .
C17 C103 3.144(16) no .
C18 C62 3.597(15) no .
C21 C24 2.802(18) no .
C21 C27 3.196(17) no .
C21 C63 3.542(17) no .
C21 C64 3.502(17) no .
C22 C26 2.80(2) no .
C23 C25 2.752(18) no .
C25 C32 3.434(15) no .
C25 C64 3.216(14) no .
C27 C29 2.776(17) no .
C28 C30 2.760(18) no .
C28 C63 3.115(15) no .
C31 C32 2.757(18) no .
C32 C67 3.446(18) no .
C33 C36 2.717(17) no .
C33 C43 3.463(17) no .
C33 C44 3.295(16) no .
C34 C37 2.766(17) no .
C34 C43 3.262(16) no .
C35 C38 2.785(18) no .
C35 C52 3.168(15) no .
C39 C41 2.79(2) no .
C39 C49 3.481(16) no .
C40 C43 2.751(17) no .
C42 C44 2.777(16) no .
C43 C51 3.476(17) no .
C43 C52 3.532(17) no .
C44 C51 3.240(15) no .
C48 C118 3.099(15) no .
C49 C118 3.591(17) no .
C55 C107 3.167(16) no .
C103 C106 2.785(18) no .
C104 C107 2.78(2) no .
C105 C108 2.773(17) no .
C118 C121 2.76(2) no .
C119 C122 2.784(17) no .
C120 C123 2.771(18) no .
C126 C129 3.523(16) no .
F4 F135 3.339(12) no 2_666
F4 F136 3.198(12) no 2_666
F81 F152 3.394(13) no 2_765
F81 F153 3.305(11) no 2_765
F82 F85 3.463(13) no 2_765
F82 F151 3.165(10) no 2_765
F82 F152 3.051(12) no 2_765
F82 F153 3.067(11) no 2_765
F82 C73 3.335(14) no 2_765
F83 F151 2.978(12) no .
F83 C24 3.472(15) no .
F83 C57 3.269(12) no .
F84 F148 3.526(18) no 2_665
F84 F149 2.833(18) no 2_665
F84 C24 3.561(16) no .
F85 F82 3.463(13) no 2_765
F85 F85 2.849(12) no 2_765
F85 C36 3.579(17) no 2_765
F98 F134 3.110(10) no 2_666
F98 F135 3.217(11) no 2_666
F98 F136 3.035(11) no 2_666
F98 F143 3.176(12) no 2_676
F98 C132 3.365(13) no 2_666
F100 C42 3.46(2) no 2_766
F101 F154 3.25(2) no 2_776
F102 F145 3.09(2) no 2_776
F102 C42 3.567(18) no 2_766
F109 C20 3.31(2) no 2_766
F110 F140 3.379(18) no 1_655
F110 F141 3.21(3) no 1_655
F110 F142 3.50(2) no 1_655
F110 C64 3.046(18) no 1_655
F111 C28 3.16(3) no 1_655
F111 C31 3.52(3) no 1_655
F134 F98 3.110(10) no 2_666
F134 F144 3.058(12) no 1_545
F135 F4 3.339(12) no 2_666
F135 F98 3.217(11) no 2_666
F135 C58 3.478(15) no .
F135 C60 3.469(14) no .
F136 F4 3.198(12) no 2_666
F136 F98 3.035(11) no 2_666
F137 C43 3.363(14) no 1_455
F137 C51 3.491(15) no 1_455
F138 C12 3.368(17) no 2_655
F138 C35 3.460(15) no 1_455
F138 C36 3.448(17) no 1_455
F139 C33 3.589(15) no 1_455
F139 C34 3.531(14) no 1_455
F139 C35 3.421(16) no 1_455
F139 C36 3.328(18) no 1_455
F139 C37 3.402(17) no 1_455
F139 C38 3.521(16) no 1_455
F139 C106 3.571(16) no 1_455
F140 F110 3.379(18) no 1_455
F140 C21 3.499(16) no .
F140 C22 3.162(17) no .
F140 C23 3.260(17) no .
F140 C64 3.421(16) no .
F141 F110 3.21(3) no 1_455
F141 C60 3.563(15) no .
F141 C64 3.511(15) no .
F141 C105 3.431(17) no 1_455
F141 C106 3.329(16) no 1_455
F142 F110 3.50(2) no 1_455
F143 F98 3.176(12) no 2_676
F143 F143 3.197(14) no 2_676
F143 C29 3.543(19) no 2_676
F143 C66 3.498(15) no 2_676
F144 F134 3.058(12) no 1_565
F144 C40 3.352(15) no 1_565
F144 C45 3.426(12) no 1_565
F145 F102 3.09(2) no 2_776
F148 F84 3.526(18) no 2_665
F149 F84 2.833(18) no 2_665
F149 F149 3.020(19) no 2_665
F149 F150 3.173(18) no 2_665
F149 C124 3.327(18) no 2_665
F149 C125 3.479(17) no 2_665
F149 C128 3.35(2) no 2_665
F150 F149 3.173(18) no 2_665
F150 C125 3.577(18) no 2_665
F151 F82 3.165(10) no 2_765
F151 F83 2.978(12) no .
F152 F81 3.394(13) no 2_765
F152 F82 3.051(12) no 2_765
F153 F81 3.305(11) no 2_765
F153 F82 3.067(11) no 2_765
F153 C46 3.311(13) no 1_565
F153 C47 3.553(14) no 1_565
F153 C50 3.497(14) no 1_565
F154 F101 3.25(2) no 2_776
F155 C122 3.25(2) no 1_665
F155 C123 3.33(2) no 1_665
F156 C41 3.52(2) no 1_565
F156 C51 3.263(19) no 1_565
O113 C46 3.487(13) no 1_565
O117 C58 3.551(15) no .
C10 C23 3.586(18) no 1_545
C12 F138 3.368(17) no 2_655
C13 C54 3.422(14) no 2_755
C16 C42 3.594(17) no .
C19 C61 3.439(15) no 2_666
C20 F109 3.31(2) no 2_766
C20 C61 3.481(15) no 2_666
C21 F140 3.499(16) no .
C22 F140 3.162(17) no .
C23 F140 3.260(17) no .
C23 C10 3.586(18) no 1_565
C24 F83 3.472(15) no .
C24 F84 3.561(16) no .
C26 C47 3.504(16) no 1_565
C28 F111 3.16(3) no 1_455
C29 F143 3.543(19) no 2_676
C31 F111 3.52(3) no 1_455
C33 F139 3.589(15) no 1_655
C34 F139 3.531(14) no 1_655
C35 F138 3.460(15) no 1_655
C35 F139 3.421(16) no 1_655
C36 F85 3.579(17) no 2_765
C36 F138 3.448(17) no 1_655
C36 F139 3.328(18) no 1_655
C37 F139 3.402(17) no 1_655
C38 F139 3.521(16) no 1_655
C39 C59 3.370(15) no .
C40 F144 3.352(15) no 1_545
C41 F156 3.52(2) no 1_545
C42 F100 3.46(2) no 2_766
C42 F102 3.567(18) no 2_766
C42 C16 3.594(17) no .
C43 F137 3.363(14) no 1_655
C45 F144 3.426(12) no 1_545
C46 F153 3.311(13) no 1_545
C46 O113 3.487(13) no 1_545
C47 F153 3.553(14) no 1_545
C47 C26 3.504(16) no 1_545
C50 F153 3.497(14) no 1_545
C51 F137 3.491(15) no 1_655
C51 F156 3.263(19) no 1_545
C54 C13 3.422(14) no 2_755
C57 F83 3.269(12) no .
C58 F135 3.478(15) no .
C58 O117 3.551(15) no .
C59 C39 3.370(15) no .
C60 F135 3.469(14) no .
C60 F141 3.563(15) no .
C61 C19 3.439(15) no 2_666
C61 C20 3.481(15) no 2_666
C64 F110 3.046(18) no 1_455
C64 F140 3.421(16) no .
C64 F141 3.511(15) no .
C66 F143 3.498(15) no 2_676
C73 F82 3.335(14) no 2_765
C105 F141 3.431(17) no 1_655
C106 F139 3.571(16) no 1_655
C106 F141 3.329(16) no 1_655
C122 F155 3.25(2) no 1_445
C123 F155 3.33(2) no 1_445
C124 F149 3.327(18) no 2_665
C125 F149 3.479(17) no 2_665
C125 F150 3.577(18) no 2_665
C128 F149 3.35(2) no 2_665
C132 F98 3.365(13) no 2_666
P5 H33 2.7839 no .
P5 H35 2.9015 no .
P5 H39 2.8226 no .
P5 H43 2.8859 no .
P5 H51 3.1560 no .
P5 H53 3.1323 no .
P6 H10 2.9103 no .
P6 H14 2.8019 no .
P6 H47 3.1897 no .
P6 H49 3.0983 no .
P6 H53 3.5356 no .
P6 H118 2.8465 no .
P6 H120 2.8794 no .
P7 H21 2.9024 no .
P7 H26 2.8212 no .
P7 H28 2.9220 no .
P7 H32 2.8087 no .
P7 H62 3.1393 no .
P7 H64 3.1649 no .
P8 H16 2.9618 no .
P8 H18 2.8018 no .
P8 H56 3.0895 no .
P8 H59 3.1680 no .
P8 H62 3.5505 no .
P8 H103 2.8967 no .
P8 H107 2.8938 no .
F4 H18 2.9042 no .
F4 H19 2.7935 no .
F4 H66 3.5351 no .
F80 H13 3.3643 no .
F80 H14 3.1949 no .
F80 H35 3.1130 no .
F80 H53 2.5972 no .
F81 H13 2.9150 no .
F81 H14 3.0572 no .
F81 H88 3.5342 no .
F82 H88 2.3335 no .
F83 H33 3.4916 no .
F83 H38 3.1361 no .
F84 H88 3.3079 no .
F85 H37 3.5783 no .
F85 H88 2.4066 no .
F98 H66 2.3333 no .
F99 H18 3.2520 no .
F99 H19 3.3411 no .
F99 H62 2.5437 no .
F101 H75 3.3534 no .
F102 H75 2.3841 no .
F109 H71 3.5584 no .
F110 H71 2.3349 no .
F111 H71 3.3969 no .
F134 H39 2.7593 no .
F134 H40 3.1461 no .
F134 H49 2.7111 no .
F135 H130 3.4559 no .
F136 H130 2.3638 no .
F137 H122 3.4335 no .
F137 H130 2.5279 no .
F138 H121 3.5874 no .
F139 H130 2.9761 no .
F140 H125 3.4338 no .
F142 H125 2.4126 no .
F143 H30 3.5000 no .
F143 H66 2.4079 no .
F144 H30 2.8341 no .
F144 H32 3.1277 no .
F145 H66 3.3682 no .
F148 H125 3.2850 no .
F149 H125 2.3585 no .
F151 H24 3.2338 no .
F151 H26 2.7400 no .
F151 H56 2.7809 no .
F152 H71 2.3746 no .
F153 H71 3.4155 no .
F154 H75 2.3693 no .
F155 H75 3.4110 no .
O91 H14 2.6153 no .
O91 H53 2.5249 no .
O91 H88 3.1785 no .
O92 H88 3.1840 no .
O93 H14 2.5556 no .
O93 H49 3.0154 no .
O93 H53 3.0637 no .
O93 H120 3.5153 no .
O94 H33 3.2627 no .
O94 H39 2.6330 no .
O94 H49 3.1324 no .
O94 H53 3.1505 no .
O95 H18 2.5923 no .
O95 H56 2.9555 no .
O95 H62 3.1302 no .
O95 H107 3.5587 no .
O96 H26 2.6801 no .
O96 H32 2.9781 no .
O96 H56 3.1163 no .
O96 H62 3.2106 no .
O112 H71 3.1623 no .
O113 H26 2.9838 no .
O113 H56 2.5842 no .
O113 H71 3.1541 no .
O114 H125 3.1778 no .
O115 H125 3.1808 no .
O116 H130 3.1781 no .
O117 H39 2.8524 no .
O117 H49 2.6638 no .
O117 H130 3.1989 no .
O146 H18 2.6096 no .
O146 H62 2.4091 no .
O146 H66 3.1929 no .
O147 H32 3.1129 no .
O147 H66 3.1987 no .
O157 H75 3.2067 no .
O158 H75 3.1660 no .
C9 H11 3.2245 no .
C9 H13 3.2299 no .
C9 H47 3.1934 no .
C9 H53 3.4807 no .
C9 H120 2.8740 no .
C10 H12 3.2628 no .
C10 H14 3.2700 no .
C10 H47 2.9062 no .
C10 H120 3.2076 no .
C11 H13 3.2208 no .
C12 H10 3.2630 no .
C12 H14 3.2578 no .
C13 H11 3.2181 no .
C14 H10 3.2756 no .
C14 H12 3.2593 no .
C14 H53 2.9471 no .
C14 H54 3.5874 no .
C14 H120 3.5865 no .
C15 H19 3.2256 no .
C16 H18 3.2882 no .
C16 H20 3.2472 no .
C16 H59 2.7871 no .
C16 H103 3.0181 no .
C17 H15 3.2415 no .
C17 H19 3.2536 no .
C17 H59 3.1510 no .
C17 H61 3.5806 no .
C17 H62 3.4079 no .
C17 H103 2.7438 no .
C18 H16 3.2894 no .
C18 H20 3.2481 no .
C18 H61 3.5159 no .
C18 H62 2.9371 no .
C18 H103 3.4242 no .
C19 H15 3.2155 no .
C20 H16 3.2556 no .
C20 H18 3.2426 no .
C21 H23 3.2653 no .
C21 H26 3.2934 no .
C21 H64 2.9037 no .
C22 H24 3.2722 no .
C23 H21 3.2713 no .
C23 H26 3.2486 no .
C24 H22 3.2754 no .
C24 H57 3.3547 no .
C25 H22 3.2881 no .
C25 H24 3.2502 no .
C25 H32 3.2853 no .
C25 H64 2.9464 no .
C26 H21 3.2951 no .
C26 H23 3.2399 no .
C26 H56 3.1812 no .
C26 H57 3.1802 no .
C27 H21 2.8134 no .
C27 H30 3.2636 no .
C27 H31 3.2782 no .
C28 H21 3.2181 no .
C28 H29 3.2298 no .
C28 H32 3.2466 no .
C29 H28 3.2278 no .
C29 H32 3.2441 no .
C30 H31 3.2450 no .
C31 H30 3.2444 no .
C32 H21 3.3433 no .
C32 H28 3.2443 no .
C32 H29 3.2456 no .
C33 H35 3.2161 no .
C33 H37 3.2583 no .
C33 H43 3.1185 no .
C34 H36 3.2411 no .
C34 H38 3.2624 no .
C34 H43 2.8852 no .
C35 H33 3.2099 no .
C35 H37 3.2478 no .
C36 H38 3.2462 no .
C37 H33 3.2507 no .
C37 H35 3.2459 no .
C38 H36 3.2395 no .
C39 H42 3.2634 no .
C39 H43 3.2724 no .
C39 H45 3.2190 no .
C39 H49 2.9554 no .
C40 H41 3.2237 no .
C40 H45 3.2897 no .
C41 H40 3.2182 no .
C42 H39 3.2649 no .
C42 H43 3.2881 no .
C43 H33 3.2222 no .
C43 H39 3.2721 no .
C43 H42 3.2930 no .
C43 H51 2.8662 no .
C44 H33 2.9596 no .
C44 H40 3.2433 no .
C44 H41 3.2612 no .
C44 H51 2.9725 no .
C45 H39 3.4341 no .
C45 H47 3.2599 no .
C46 H49 3.2595 no .
C47 H10 3.1907 no .
C47 H45 3.2619 no .
C47 H49 3.2796 no .
C47 H118 3.4526 no .
C48 H10 3.3687 no .
C48 H45 3.2790 no .
C48 H46 3.2751 no .
C48 H118 2.6344 no .
C49 H39 2.9672 no .
C49 H46 3.2611 no .
C49 H47 3.2798 no .
C49 H118 2.8524 no .
C50 H53 3.2644 no .
C51 H35 3.5155 no .
C51 H43 3.4163 no .
C51 H53 3.2765 no .
C51 H54 3.2814 no .
C52 H35 2.7290 no .
C52 H43 3.5154 no .
C52 H50 3.2667 no .
C52 H54 3.2859 no .
C53 H14 3.2969 no .
C53 H35 2.9503 no .
C53 H50 3.2603 no .
C53 H51 3.2775 no .
C54 H51 3.2850 no .
C55 H16 3.3094 no .
C55 H57 3.3089 no .
C55 H58 3.3008 no .
C55 H107 2.7894 no .
C56 H26 3.0587 no .
C56 H58 3.2804 no .
C56 H59 3.2639 no .
C56 H107 2.9988 no .
C57 H26 3.3589 no .
C57 H59 3.2719 no .
C58 H56 3.2785 no .
C59 H16 3.0619 no .
C59 H56 3.2634 no .
C59 H57 3.2753 no .
C60 H62 3.2638 no .
C61 H64 3.2632 no .
C62 H18 3.3853 no .
C62 H28 3.1537 no .
C62 H60 3.2585 no .
C62 H64 3.2969 no .
C63 H21 3.5304 no .
C63 H28 2.6529 no .
C63 H60 3.2492 no .
C63 H61 3.2724 no .
C64 H21 3.4919 no .
C64 H28 3.2160 no .
C64 H61 3.2586 no .
C64 H62 3.2969 no .
C65 H18 3.3992 no .
C65 H62 3.0908 no .
C67 H32 3.4269 no .
C68 H18 3.4014 no .
C68 H62 3.2783 no .
C68 H66 2.5829 no .
C69 H30 3.5984 no .
C69 H66 2.6439 no .
C71 H107 3.5391 no .
C72 H56 3.1140 no .
C73 H26 3.5701 no .
C73 H56 3.4778 no .
C73 H71 2.6007 no .
C74 H71 2.5771 no .
C78 H75 2.5775 no .
C79 H75 2.5874 no .
C86 H14 3.4146 no .
C86 H53 3.3731 no .
C86 H88 2.6021 no .
C87 H14 3.4455 no .
C87 H35 3.5530 no .
C87 H53 3.1943 no .
C90 H88 2.6260 no .
C103 H16 3.2668 no .
C103 H105 3.2516 no .
C103 H107 3.2903 no .
C104 H106 3.2474 no .
C105 H103 3.2479 no .
C105 H107 3.2463 no .
C106 H104 3.2568 no .
C107 H103 3.2962 no .
C107 H105 3.2352 no .
C108 H16 3.1595 no .
C108 H104 3.2938 no .
C108 H106 3.2649 no .
C118 H120 3.2486 no .
C118 H122 3.2664 no .
C119 H10 3.0933 no .
C119 H121 3.2468 no .
C119 H123 3.2366 no .
C120 H10 3.3492 no .
C120 H118 3.2499 no .
C120 H122 3.2598 no .
C121 H123 3.2887 no .
C122 H118 3.2641 no .
C122 H120 3.2607 no .
C123 H121 3.2873 no .
C127 H125 2.6027 no .
C128 H125 2.5947 no .
C131 H49 3.1957 no .
C132 H39 3.4905 no .
C132 H49 3.4807 no .
C132 H130 2.6293 no .
C133 H130 2.5856 no .
H10 H11 2.3204 no .
H10 H47 2.5436 no .
H10 H120 3.2998 no .
H11 H12 2.2989 no .
H12 H13 2.3571 no .
H13 H14 2.3084 no .
H14 H53 2.4457 no .
H15 H16 2.3014 no .
H15 H20 2.3034 no .
H16 H59 2.3598 no .
H16 H103 3.1169 no .
H18 H19 2.3355 no .
H18 H62 2.5466 no .
H19 H20 2.3226 no .
H21 H22 2.3824 no .
H21 H28 3.3873 no .
H21 H64 2.9358 no .
H22 H23 2.3244 no .
H23 H24 2.3255 no .
H24 H26 2.3273 no .
H24 H57 3.3550 no .
H26 H56 2.4154 no .
H26 H57 3.0628 no .
H28 H31 2.3301 no .
H28 H62 3.4527 no .
H28 H64 3.5562 no .
H29 H30 2.3354 no .
H29 H31 2.3088 no .
H30 H32 2.3322 no .
H33 H38 2.3564 no .
H33 H43 3.1135 no .
H35 H36 2.3367 no .
H35 H53 3.0437 no .
H36 H37 2.2847 no .
H37 H38 2.3742 no .
H39 H40 2.3330 no .
H39 H45 3.2236 no .
H39 H49 2.2468 no .
H40 H42 2.2859 no .
H40 H45 3.3111 no .
H41 H42 2.3515 no .
H41 H43 2.3832 no .
H43 H51 2.8187 no .
H45 H46 2.5657 no .
H45 H49 2.6015 no .
H46 H47 2.5997 no .
H49 H118 2.9459 no .
H50 H51 2.5626 no .
H50 H54 2.6311 no .
H53 H54 2.5853 no .
H56 H57 2.5982 no .
H56 H107 3.0030 no .
H57 H58 2.6210 no .
H58 H59 2.5915 no .
H59 H61 3.5909 no .
H60 H61 2.5838 no .
H60 H64 2.5567 no .
H61 H62 2.5960 no .
H103 H104 2.3774 no .
H104 H105 2.2865 no .
H105 H106 2.3431 no .
H106 H107 2.3000 no .
H118 H123 2.3019 no .
H120 H121 2.2936 no .
H121 H122 2.3691 no .
H122 H123 2.3859 no .
Eu1 H58 3.5142 no .
Eu2 H46 3.5891 no 1_565
F4 H104 2.8490 no 2_766
F80 H54 2.7847 no 2_755
F81 H50 3.4857 no 2_755
F81 H54 3.4237 no 2_755
F83 H24 2.7842 no .
F83 H57 2.5661 no .
F84 H23 3.5835 no .
F84 H24 2.8731 no .
F84 H36 3.1352 no 2_765
F84 H37 3.5166 no 2_765
F85 H36 3.2386 no 2_765
F85 H37 3.3230 no 2_765
F85 H88 2.7658 no 2_765
F99 H20 3.5437 no 2_666
F99 H61 3.2091 no 2_666
F100 H16 3.5661 no 2_766
F100 H41 3.4336 no 2_766
F100 H42 2.6589 no 2_766
F100 H103 3.5271 no 2_766
F100 H104 3.4506 no 2_766
F101 H29 3.3768 no 2_676
F101 H42 3.4205 no 2_766
F101 H75 3.1231 no 2_776
F102 H31 3.4791 no 1_655
F102 H42 2.6431 no 2_766
F102 H75 3.3613 no 2_776
F109 H19 3.4501 no 2_766
F109 H20 2.9232 no 2_766
F109 H60 3.4591 no 1_655
F109 H64 3.5454 no 1_655
F110 H21 3.2839 no 1_655
F110 H60 3.5693 no 1_655
F110 H64 2.4032 no 1_655
F111 H20 3.1555 no 2_766
F111 H21 3.3353 no 1_655
F111 H28 2.6978 no 1_655
F111 H31 3.4119 no 1_655
F111 H64 3.4674 no 1_655
F134 H30 2.6864 no 1_545
F135 H58 2.9058 no .
F135 H59 3.3739 no .
F135 H60 2.7824 no .
F135 H105 3.3574 no 1_455
F136 H30 3.0531 no 1_545
F136 H105 3.1401 no 1_455
F137 H43 2.5726 no 1_455
F137 H51 2.9061 no 1_455
F138 H11 3.3557 no 2_655
F138 H12 2.7215 no 2_655
F138 H35 3.4170 no 1_455
F138 H36 3.3612 no 1_455
F139 H43 2.8482 no 1_455
F139 H106 2.8297 no 1_455
F140 H22 3.4060 no .
F140 H23 3.5356 no .
F140 H57 3.4301 no .
F140 H64 2.5549 no .
F141 H60 3.0248 no .
F141 H64 2.9288 no .
F141 H105 2.9892 no 1_455
F141 H106 2.7690 no 1_455
F142 H71 3.2866 no 1_455
F142 H106 2.9460 no 1_455
F143 H29 3.4277 no 2_676
F143 H31 3.4822 no 2_676
F143 H66 2.6916 no 2_676
F144 H40 2.6296 no 1_565
F144 H45 2.7476 no 1_565
F145 H29 3.5884 no 2_676
F145 H31 3.2485 no 2_676
F145 H40 3.0723 no 1_565
F145 H42 3.3718 no 1_565
F148 H11 2.8136 no 2_655
F148 H23 2.8799 no 2_665
F148 H36 3.3694 no 1_455
F149 H125 3.5112 no 2_665
F150 H23 3.1882 no 2_665
F150 H125 3.1021 no 2_665
F151 H38 2.8401 no .
F152 H38 2.8485 no .
F153 H46 2.7206 no 1_565
F153 H47 3.2517 no 1_565
F153 H50 2.8670 no 1_565
F154 H29 3.3177 no 1_655
F154 H41 3.5803 no 1_565
F154 H123 3.3456 no 1_665
F155 H122 2.5975 no 1_665
F155 H123 2.7610 no 1_665
F156 H45 3.0846 no 1_565
F156 H51 2.5071 no 1_565
F156 H122 3.2916 no 1_665
O92 H57 3.0682 no .
O94 H58 3.1162 no .
O96 H46 3.2533 no 1_565
O113 H46 2.5207 no 1_565
O115 H57 3.4433 no .
O115 H58 2.9581 no .
O117 H58 2.5708 no .
O147 H45 3.1284 no 1_565
O157 H45 3.3081 no 1_565
O157 H46 2.9594 no 1_565
C10 H23 3.3584 no 1_545
C12 H35 3.1983 no 2_755
C12 H121 3.1141 no 2_655
C13 H54 3.2341 no 2_755
C13 H121 2.9233 no 2_655
C16 H42 3.4183 no .
C19 H61 3.1663 no 2_666
C19 H104 3.5379 no 2_766
C20 H28 3.3238 no 2_666
C20 H61 3.5097 no 2_666
C21 H123 3.5932 no 1_565
C22 H10 3.4084 no 1_565
C23 H10 2.6828 no 1_565
C24 H10 2.9375 no 1_565
C24 H47 2.9852 no 1_565
C26 H47 2.9962 no 1_565
C28 H20 3.3883 no 2_666
C29 H123 3.5929 no 1_565
C30 H118 3.3144 no 1_565
C30 H123 3.2815 no 1_565
C32 H118 3.1289 no 1_565
C32 H123 3.5179 no 1_565
C33 H107 3.1904 no .
C35 H12 3.2273 no 2_755
C38 H107 3.2578 no .
C39 H58 3.5250 no .
C39 H59 2.8548 no .
C40 H16 2.9106 no .
C40 H59 2.8617 no .
C41 H16 3.3858 no .
C42 H16 2.6835 no .
C42 H59 3.5057 no .
C44 H59 3.5333 no .
C45 H32 3.0270 no 1_545
C46 H26 3.5952 no 1_545
C46 H32 3.2732 no 1_545
C47 H26 3.5010 no 1_545
C49 H32 3.3046 no 1_545
C50 H12 3.4682 no 2_755
C50 H13 2.9173 no 2_755
C50 H121 3.4849 no 1_655
C50 H122 3.2622 no 1_655
C51 H12 3.5935 no 2_755
C51 H122 3.4235 no 1_655
C53 H12 3.5586 no 2_755
C54 H12 3.4364 no 2_755
C54 H13 2.7650 no 2_755
C55 H33 3.4232 no .
C56 H33 3.1897 no .
C57 H33 3.0644 no .
C58 H33 3.2246 no .
C58 H39 3.4492 no .
C59 H33 3.4167 no .
C59 H39 3.4199 no .
C60 H19 3.0119 no 2_666
C60 H20 3.1376 no 2_666
C61 H19 2.9173 no 2_666
C61 H20 2.9980 no 2_666
C62 H20 3.2004 no 2_666
C63 H20 3.4815 no 2_666
C64 H20 3.4473 no 2_666
C69 H40 3.3960 no 1_565
C72 H46 3.1450 no 1_565
C73 H38 3.3283 no .
C73 H46 3.3491 no 1_565
C74 H64 3.3688 no 1_655
C78 H42 3.0909 no 2_766
C79 H122 3.5181 no 1_665
C90 H24 3.3751 no .
C90 H57 3.4898 no .
C104 H41 3.3060 no .
C105 H41 3.2037 no .
C105 H60 3.5900 no 1_655
C106 H41 3.4849 no .
C106 H43 3.5137 no .
C107 H33 3.3904 no .
C121 H13 3.5704 no 2_655
C121 H50 3.5863 no 1_455
C122 H22 3.3534 no 1_545
C122 H50 3.3742 no 1_455
C123 H21 3.2775 no 1_545
C123 H22 3.4968 no 1_545
C127 H64 3.3460 no .
C127 H106 3.4478 no 1_455
C128 H23 3.4935 no 2_665
C130 H105 3.4455 no 1_455
C131 H58 3.3126 no .
C132 H30 3.4102 no 1_545
C132 H58 3.5197 no .
C132 H105 3.5904 no 1_455
C133 H43 3.2907 no 1_455
H10 C22 3.4084 no 1_545
H10 C23 2.6828 no 1_545
H10 C24 2.9375 no 1_545
H10 H23 2.5824 no 1_545
H10 H24 3.0048 no 1_545
H11 F138 3.3557 no 2_655
H11 F148 2.8136 no 2_655
H11 H23 3.2384 no 1_545
H11 H24 3.5579 no 1_545
H11 H35 3.4631 no 2_755
H11 H36 2.8612 no 2_755
H12 F138 2.7215 no 2_655
H12 C35 3.2273 no 2_755
H12 C50 3.4682 no 2_755
H12 C51 3.5935 no 2_755
H12 C53 3.5586 no 2_755
H12 C54 3.4364 no 2_755
H12 H35 2.4758 no 2_755
H12 H36 3.4862 no 2_755
H12 H121 2.9748 no 2_655
H13 C50 2.9173 no 2_755
H13 C54 2.7650 no 2_755
H13 C121 3.5704 no 2_655
H13 H50 2.8663 no 2_755
H13 H54 2.5779 no 2_755
H13 H121 2.6217 no 2_655
H15 H28 3.3416 no 2_666
H15 H31 3.0462 no 2_666
H15 H40 3.5382 no .
H15 H42 3.3762 no .
H16 F100 3.5661 no 2_766
H16 C40 2.9106 no .
H16 C41 3.3858 no .
H16 C42 2.6835 no .
H16 H40 2.9665 no .
H16 H42 2.6307 no .
H18 H104 3.5458 no 2_766
H19 F109 3.4501 no 2_766
H19 C60 3.0119 no 2_666
H19 C61 2.9173 no 2_666
H19 H60 2.8321 no 2_666
H19 H61 2.6374 no 2_666
H19 H104 3.0333 no 2_766
H20 F99 3.5437 no 2_666
H20 F109 2.9232 no 2_766
H20 F111 3.1555 no 2_766
H20 C28 3.3883 no 2_666
H20 C60 3.1376 no 2_666
H20 C61 2.9980 no 2_666
H20 C62 3.2004 no 2_666
H20 C63 3.4815 no 2_666
H20 C64 3.4473 no 2_666
H20 H28 2.4778 no 2_666
H20 H60 3.5320 no 2_666
H20 H61 3.2876 no 2_666
H21 F110 3.2839 no 1_455
H21 F111 3.3353 no 1_455
H21 C123 3.2775 no 1_565
H21 H123 3.0453 no 1_565
H22 F140 3.4060 no .
H22 C122 3.3534 no 1_565
H22 C123 3.4968 no 1_565
H22 H122 3.5991 no 1_565
H23 F84 3.5835 no .
H23 F140 3.5356 no .
H23 F148 2.8799 no 2_665
H23 F150 3.1882 no 2_665
H23 C10 3.3584 no 1_565
H23 C128 3.4935 no 2_665
H23 H10 2.5824 no 1_565
H23 H11 3.2384 no 1_565
H24 F83 2.7842 no .
H24 F84 2.8731 no .
H24 C90 3.3751 no .
H24 H10 3.0048 no 1_565
H24 H11 3.5579 no 1_565
H24 H47 3.0243 no 1_565
H26 C46 3.5952 no 1_565
H26 C47 3.5010 no 1_565
H26 H46 3.2447 no 1_565
H26 H47 3.0339 no 1_565
H28 F111 2.6978 no 1_455
H28 C20 3.3238 no 2_666
H28 H15 3.3416 no 2_666
H28 H20 2.4778 no 2_666
H29 F101 3.3768 no 2_676
H29 F143 3.4277 no 2_676
H29 F145 3.5884 no 2_676
H29 F154 3.3177 no 1_455
H29 H66 3.1129 no 2_676
H30 F134 2.6864 no 1_565
H30 F136 3.0531 no 1_565
H30 C132 3.4102 no 1_565
H30 H118 3.1336 no 1_565
H30 H123 3.4252 no 1_565
H31 F102 3.4791 no 1_455
H31 F111 3.4119 no 1_455
H31 F143 3.4822 no 2_676
H31 F145 3.2485 no 2_676
H31 H15 3.0462 no 2_666
H31 H75 3.2580 no 1_455
H32 C45 3.0270 no 1_565
H32 C46 3.2732 no 1_565
H32 C49 3.3046 no 1_565
H32 H45 3.2343 no 1_565
H32 H118 2.7785 no 1_565
H33 C55 3.4232 no .
H33 C56 3.1897 no .
H33 C57 3.0644 no .
H33 C58 3.2246 no .
H33 C59 3.4167 no .
H33 C107 3.3904 no .
H33 H57 3.4164 no .
H33 H107 2.6810 no .
H35 F138 3.4170 no 1_655
H35 C12 3.1983 no 2_755
H35 H11 3.4631 no 2_755
H35 H12 2.4758 no 2_755
H36 F84 3.1352 no 2_765
H36 F85 3.2386 no 2_765
H36 F138 3.3612 no 1_655
H36 F148 3.3694 no 1_655
H36 H11 2.8612 no 2_755
H36 H12 3.4862 no 2_755
H37 F84 3.5166 no 2_765
H37 F85 3.3230 no 2_765
H37 H88 3.0907 no 2_765
H37 H125 3.2105 no 1_655
H38 F151 2.8401 no .
H38 F152 2.8485 no .
H38 C73 3.3283 no .
H38 H106 3.4315 no .
H38 H107 2.8235 no .
H39 C58 3.4492 no .
H39 C59 3.4199 no .
H39 H58 3.0360 no .
H39 H59 2.9607 no .
H40 F144 2.6296 no 1_545
H40 F145 3.0723 no 1_545
H40 C69 3.3960 no 1_545
H40 H15 3.5382 no .
H40 H16 2.9665 no .
H40 H59 2.9717 no .
H41 F100 3.4336 no 2_766
H41 F154 3.5803 no 1_545
H41 C104 3.3060 no .
H41 C105 3.2037 no .
H41 C106 3.4849 no .
H41 H105 3.4722 no .
H42 F100 2.6589 no 2_766
H42 F101 3.4205 no 2_766
H42 F102 2.6431 no 2_766
H42 F145 3.3718 no 1_545
H42 C16 3.4183 no .
H42 C78 3.0909 no 2_766
H42 H15 3.3762 no .
H42 H16 2.6307 no .
H43 F137 2.5726 no 1_655
H43 F139 2.8482 no 1_655
H43 C106 3.5137 no .
H43 C133 3.2907 no 1_655
H43 H106 3.4512 no .
H45 F144 2.7476 no 1_545
H45 F156 3.0846 no 1_545
H45 O147 3.1284 no 1_545
H45 O157 3.3081 no 1_545
H45 H32 3.2343 no 1_545
H46 Eu2 3.5891 no 1_545
H46 F153 2.7206 no 1_545
H46 O96 3.2533 no 1_545
H46 O113 2.5207 no 1_545
H46 O157 2.9594 no 1_545
H46 C72 3.1450 no 1_545
H46 C73 3.3491 no 1_545
H46 H26 3.2447 no 1_545
H47 F153 3.2517 no 1_545
H47 C24 2.9852 no 1_545
H47 C26 2.9962 no 1_545
H47 H24 3.0243 no 1_545
H47 H26 3.0339 no 1_545
H50 F81 3.4857 no 2_755
H50 F153 2.8670 no 1_545
H50 C121 3.5863 no 1_655
H50 C122 3.3742 no 1_655
H50 H13 2.8663 no 2_755
H50 H121 3.0581 no 1_655
H50 H122 2.6425 no 1_655
H51 F137 2.9061 no 1_655
H51 F156 2.5071 no 1_545
H51 H122 2.9961 no 1_655
H54 F80 2.7847 no 2_755
H54 F81 3.4237 no 2_755
H54 C13 3.2341 no 2_755
H54 H13 2.5779 no 2_755
H57 F83 2.5661 no .
H57 F140 3.4301 no .
H57 O92 3.0682 no .
H57 O115 3.4433 no .
H57 C90 3.4898 no .
H57 H33 3.4164 no .
H58 Eu1 3.5142 no .
H58 F135 2.9058 no .
H58 O94 3.1162 no .
H58 O115 2.9581 no .
H58 O117 2.5708 no .
H58 C39 3.5250 no .
H58 C131 3.3126 no .
H58 C132 3.5197 no .
H58 H39 3.0360 no .
H59 F135 3.3739 no .
H59 C39 2.8548 no .
H59 C40 2.8617 no .
H59 C42 3.5057 no .
H59 C44 3.5333 no .
H59 H39 2.9607 no .
H59 H40 2.9717 no .
H60 F109 3.4591 no 1_455
H60 F110 3.5693 no 1_455
H60 F135 2.7824 no .
H60 F141 3.0248 no .
H60 C105 3.5900 no 1_455
H60 H19 2.8321 no 2_666
H60 H20 3.5320 no 2_666
H60 H105 3.0545 no 1_455
H61 F99 3.2091 no 2_666
H61 C19 3.1663 no 2_666
H61 C20 3.5097 no 2_666
H61 H19 2.6374 no 2_666
H61 H20 3.2876 no 2_666
H64 F109 3.5454 no 1_455
H64 F110 2.4032 no 1_455
H64 F111 3.4674 no 1_455
H64 F140 2.5549 no .
H64 F141 2.9288 no .
H64 C74 3.3688 no 1_455
H64 C127 3.3460 no .
H66 F143 2.6916 no 2_676
H66 H29 3.1129 no 2_676
H71 F142 3.2866 no 1_655
H75 F101 3.1231 no 2_776
H75 F102 3.3613 no 2_776
H75 H31 3.2580 no 1_655
H88 F85 2.7658 no 2_765
H88 H37 3.0907 no 2_765
H103 F100 3.5271 no 2_766
H104 F4 2.8490 no 2_766
H104 F100 3.4506 no 2_766
H104 C19 3.5379 no 2_766
H104 H18 3.5458 no 2_766
H104 H19 3.0333 no 2_766
H105 F135 3.3574 no 1_655
H105 F136 3.1401 no 1_655
H105 F141 2.9892 no 1_655
H105 C130 3.4455 no 1_655
H105 C132 3.5904 no 1_655
H105 H41 3.4722 no .
H105 H60 3.0545 no 1_655
H105 H130 2.9425 no 1_655
H106 F139 2.8297 no 1_655
H106 F141 2.7690 no 1_655
H106 F142 2.9460 no 1_655
H106 C127 3.4478 no 1_655
H106 H38 3.4315 no .
H106 H43 3.4512 no .
H107 C33 3.1904 no .
H107 C38 3.2578 no .
H107 H33 2.6810 no .
H107 H38 2.8235 no .
H118 C30 3.3144 no 1_545
H118 C32 3.1289 no 1_545
H118 H30 3.1336 no 1_545
H118 H32 2.7785 no 1_545
H121 C12 3.1141 no 2_655
H121 C13 2.9233 no 2_655
H121 C50 3.4849 no 1_455
H121 H12 2.9748 no 2_655
H121 H13 2.6217 no 2_655
H121 H50 3.0581 no 1_455
H122 F155 2.5975 no 1_445
H122 F156 3.2916 no 1_445
H122 C50 3.2622 no 1_455
H122 C51 3.4235 no 1_455
H122 C79 3.5181 no 1_445
H122 H22 3.5991 no 1_545
H122 H50 2.6425 no 1_455
H122 H51 2.9961 no 1_455
H123 F154 3.3456 no 1_445
H123 F155 2.7610 no 1_445
H123 C21 3.5932 no 1_545
H123 C29 3.5929 no 1_545
H123 C30 3.2815 no 1_545
H123 C32 3.5179 no 1_545
H123 H21 3.0453 no 1_545
H123 H30 3.4252 no 1_545
H125 F149 3.5112 no 2_665
H125 F150 3.1021 no 2_665
H125 H37 3.2105 no 1_455
H130 H105 2.9425 no 1_455

loop_
_geom_torsion_atom_site_label_1
_geom_torsion_atom_site_label_2
_geom_torsion_atom_site_label_3
_geom_torsion_atom_site_label_4
_geom_torsion
_geom_torsion_publ_flag
O91 Eu1 O92 C89 15.1(6) no
O92 Eu1 O91 C87 -14.3(7) no
O93 Eu1 O91 C87 178.2(8) no
O94 Eu1 O91 C87 -94.4(8) no
O91 Eu1 O114 C124 -166.9(8) no
O114 Eu1 O91 C87 67.4(8) no
O91 Eu1 O115 C126 63.0(8) no
O115 Eu1 O91 C87 21.2(10) no
O91 Eu1 O116 C129 161.1(6) no
O116 Eu1 O91 C87 118.1(7) no
O91 Eu1 O117 C131 -135.0(6) no
O117 Eu1 O91 C87 -129.4(7) no
O93 Eu1 O92 C89 38.4(9) no
O94 Eu1 O92 C89 98.8(7) no
O92 Eu1 O114 C124 -93.2(8) no
O114 Eu1 O92 C89 -61.9(7) no
O92 Eu1 O115 C126 98.5(6) no
O115 Eu1 O92 C89 -138.7(7) no
O92 Eu1 O116 C129 -101.9(7) no
O116 Eu1 O92 C89 -104.3(7) no
O92 Eu1 O117 C131 123.4(6) no
O117 Eu1 O92 C89 162.7(6) no
O93 Eu1 O114 C124 120.2(7) no
O93 Eu1 O115 C126 -78.9(7) no
O93 Eu1 O116 C129 97.9(7) no
O93 Eu1 O117 C131 -83.2(7) no
O94 Eu1 O114 C124 -131.0(6) no
O94 Eu1 O115 C126 164.0(6) no
O94 Eu1 O116 C129 39.8(9) no
O94 Eu1 O117 C131 -171.0(7) no
O114 Eu1 O115 C126 16.8(6) no
O115 Eu1 O114 C124 -19.6(7) no
O114 Eu1 O116 C129 -146.5(8) no
O116 Eu1 O114 C124 56.3(7) no
O114 Eu1 O117 C131 21.6(9) no
O117 Eu1 O114 C124 25.4(10) no
O115 Eu1 O116 C129 -67.8(7) no
O116 Eu1 O115 C126 -56.7(6) no
O115 Eu1 O117 C131 66.5(7) no
O117 Eu1 O115 C126 -132.3(7) no
O116 Eu1 O117 C131 -8.8(6) no
O117 Eu1 O116 C129 11.3(7) no
O95 Eu2 O96 P7 71.2(11) no
O95 Eu2 O112 C70 97.7(8) no
O95 Eu2 O113 C72 -81.8(7) no
O95 Eu2 O146 C65 171.4(8) no
O95 Eu2 O147 C67 31.5(10) no
O95 Eu2 O157 C77 -88.1(7) no
O95 Eu2 O158 C76 136.2(7) no
O96 Eu2 O112 C70 33.0(10) no
O112 Eu2 O96 P7 130.4(10) no
O96 Eu2 O113 C72 -173.3(7) no
O113 Eu2 O96 P7 155.6(12) no
O96 Eu2 O146 C65 -96.4(7) no
O146 Eu2 O96 P7 -6.8(11) no
O96 Eu2 O147 C67 99.7(7) no
O147 Eu2 O96 P7 -80.1(11) no
O96 Eu2 O157 C77 147.5(5) no
O157 Eu2 O96 P7 -140.4(11) no
O96 Eu2 O158 C76 -115.0(7) no
O158 Eu2 O96 P7 -41.3(14) no
O112 Eu2 O113 C72 -9.2(6) no
O113 Eu2 O112 C70 7.5(7) no
O112 Eu2 O146 C65 114.4(7) no
O146 Eu2 O112 C70 157.5(6) no
O112 Eu2 O147 C67 -105.6(7) no
O147 Eu2 O112 C70 -104.0(8) no
O112 Eu2 O157 C77 -73.2(6) no
O157 Eu2 O112 C70 -72.4(7) no
O112 Eu2 O158 C76 70.3(7) no
O158 Eu2 O112 C70 -151.9(8) no
O113 Eu2 O146 C65 -130.0(6) no
O146 Eu2 O113 C72 -138.9(6) no
O113 Eu2 O147 C67 163.8(6) no
O147 Eu2 O113 C72 120.8(6) no
O113 Eu2 O157 C77 -148.8(6) no
O157 Eu2 O113 C72 64.4(7) no
O113 Eu2 O158 C76 39.9(9) no
O158 Eu2 O113 C72 21.2(9) no
O146 Eu2 O147 C67 16.8(7) no
O147 Eu2 O146 C65 -16.3(7) no
O146 Eu2 O157 C77 47.9(8) no
O157 Eu2 O146 C65 18.2(9) no
O146 Eu2 O158 C76 -150.9(8) no
O158 Eu2 O146 C65 63.7(7) no
O147 Eu2 O157 C77 82.8(6) no
O157 Eu2 O147 C67 -137.3(8) no
O147 Eu2 O158 C76 -75.8(7) no
O158 Eu2 O147 C67 -58.6(7) no
O157 Eu2 O158 C76 -3.2(6) no
O158 Eu2 O157 C77 3.2(6) no
C45 Ru3 C46 C45 0.0(5) no
C45 Ru3 C46 C47 119.3(8) no
C46 Ru3 C45 C46 -0.0(5) no
C46 Ru3 C45 C49 -118.8(8) no
C45 Ru3 C47 C46 -36.0(4) no
C45 Ru3 C47 C48 81.4(5) no
C47 Ru3 C45 C46 37.0(4) no
C47 Ru3 C45 C49 -81.8(5) no
C45 Ru3 C48 P6 156.5(7) no
C45 Ru3 C48 C47 -78.9(5) no
C45 Ru3 C48 C49 37.4(4) no
C48 Ru3 C45 C46 80.5(5) no
C48 Ru3 C45 C49 -38.2(4) no
C45 Ru3 C49 C45 0.0(5) no
C45 Ru3 C49 C48 -117.6(8) no
C49 Ru3 C45 C46 118.8(8) no
C49 Ru3 C45 C49 0.0(5) no
C45 Ru3 C50 C51 -77.3(6) no
C45 Ru3 C50 C54 164.0(4) no
C50 Ru3 C45 C46 -73.9(7) no
C50 Ru3 C45 C49 167.3(4) no
C45 Ru3 C51 C50 124.6(5) no
C45 Ru3 C51 C52 -116.5(4) no
C51 Ru3 C45 C46 -114.1(5) no
C51 Ru3 C45 C49 127.1(5) no
C45 Ru3 C52 P5 -37.0(8) no
C45 Ru3 C52 C51 85.6(5) no
C45 Ru3 C52 C53 -158.9(4) no
C52 Ru3 C45 C46 -157.5(4) no
C52 Ru3 C45 C49 83.7(6) no
C45 Ru3 C53 C52 51.4(13) no
C45 Ru3 C53 C54 170.4(9) no
C53 Ru3 C45 C46 165.6(9) no
C53 Ru3 C45 C49 46.9(13) no
C46 Ru3 C47 C46 -0.0(4) no
C46 Ru3 C47 C48 117.4(7) no
C47 Ru3 C46 C45 -119.3(7) no
C47 Ru3 C46 C47 -0.0(4) no
C46 Ru3 C48 P6 -162.1(7) no
C46 Ru3 C48 C47 -37.5(4) no
C46 Ru3 C48 C49 78.8(5) no
C48 Ru3 C46 C45 -81.1(5) no
C48 Ru3 C46 C47 38.2(4) no
C46 Ru3 C49 C45 36.3(4) no
C46 Ru3 C49 C48 -81.3(5) no
C49 Ru3 C46 C45 -37.3(4) no
C49 Ru3 C46 C47 82.0(5) no
C46 Ru3 C50 C51 -116.1(5) no
C46 Ru3 C50 C54 125.2(5) no
C50 Ru3 C46 C45 126.8(5) no
C50 Ru3 C46 C47 -113.9(5) no
C46 Ru3 C51 C50 83.4(5) no
C46 Ru3 C51 C52 -157.7(4) no
C51 Ru3 C46 C45 86.2(5) no
C51 Ru3 C46 C47 -154.5(4) no
C46 Ru3 C52 P5 -71.4(12) no
C46 Ru3 C52 C51 51.2(10) no
C46 Ru3 C52 C53 166.7(7) no
C52 Ru3 C46 C45 50.3(11) no
C52 Ru3 C46 C47 169.6(7) no
C46 Ru3 C54 C50 -76.6(6) no
C46 Ru3 C54 C53 166.0(4) no
C54 Ru3 C46 C45 167.9(4) no
C54 Ru3 C46 C47 -72.8(6) no
C47 Ru3 C48 P6 -124.6(9) no
C47 Ru3 C48 C47 0.0(4) no
C47 Ru3 C48 C49 116.3(7) no
C48 Ru3 C47 C46 -117.4(7) no
C48 Ru3 C47 C48 -0.0(4) no
C47 Ru3 C49 C45 79.0(5) no
C47 Ru3 C49 C48 -38.6(4) no
C49 Ru3 C47 C46 -78.7(5) no
C49 Ru3 C47 C48 38.7(4) no
C47 Ru3 C50 C51 -157.9(4) no
C47 Ru3 C50 C54 83.3(6) no
C50 Ru3 C47 C46 85.8(5) no
C50 Ru3 C47 C48 -156.7(4) no
C47 Ru3 C51 C50 46.2(11) no
C47 Ru3 C51 C52 165.1(7) no
C51 Ru3 C47 C46 54.8(10) no
C51 Ru3 C47 C48 172.2(7) no
C47 Ru3 C53 C52 168.0(4) no
C47 Ru3 C53 C54 -73.0(6) no
C53 Ru3 C47 C46 166.2(4) no
C53 Ru3 C47 C48 -76.4(5) no
C47 Ru3 C54 C50 -115.8(5) no
C47 Ru3 C54 C53 126.8(5) no
C54 Ru3 C47 C46 127.4(4) no
C54 Ru3 C47 C48 -115.2(4) no
C48 Ru3 C49 C45 117.6(8) no
C48 Ru3 C49 C48 0.0(4) no
C49 Ru3 C48 P6 119.1(9) no
C49 Ru3 C48 C47 -116.3(7) no
C49 Ru3 C48 C49 0.0(4) no
C48 Ru3 C50 C51 167.0(7) no
C48 Ru3 C50 C54 48.3(11) no
C50 Ru3 C48 P6 -73.8(12) no
C50 Ru3 C48 C47 50.8(11) no
C50 Ru3 C48 C49 167.1(8) no
C48 Ru3 C52 P5 47.1(8) no
C48 Ru3 C52 C51 169.7(4) no
C48 Ru3 C52 C53 -74.8(5) no
C52 Ru3 C48 P6 41.3(8) no
C52 Ru3 C48 C47 165.9(4) no
C52 Ru3 C48 C49 -77.8(6) no
C48 Ru3 C53 C52 126.9(4) no
C48 Ru3 C53 C54 -114.1(5) no
C53 Ru3 C48 P6 0.5(7) no
C53 Ru3 C48 C47 125.1(4) no
C53 Ru3 C48 C49 -118.6(4) no
C48 Ru3 C54 C50 -157.7(4) no
C48 Ru3 C54 C53 84.9(5) no
C54 Ru3 C48 P6 -40.6(8) no
C54 Ru3 C48 C47 84.0(5) no
C54 Ru3 C48 C49 -159.7(4) no
C49 Ru3 C51 C50 165.6(4) no
C49 Ru3 C51 C52 -75.5(6) no
C51 Ru3 C49 C45 -75.8(6) no
C51 Ru3 C49 C48 166.6(4) no
C49 Ru3 C52 P5 5.0(8) no
C49 Ru3 C52 C51 127.6(4) no
C49 Ru3 C52 C53 -116.9(4) no
C52 Ru3 C49 C45 -117.4(5) no
C52 Ru3 C49 C48 125.0(4) no
C49 Ru3 C53 C52 84.7(6) no
C49 Ru3 C53 C54 -156.4(4) no
C53 Ru3 C49 C45 -160.4(4) no
C53 Ru3 C49 C48 82.0(6) no
C49 Ru3 C54 C50 170.3(8) no
C49 Ru3 C54 C53 52.9(12) no
C54 Ru3 C49 C45 163.2(8) no
C54 Ru3 C49 C48 45.6(11) no
C50 Ru3 C51 C50 0.0(5) no
C50 Ru3 C51 C52 118.9(8) no
C51 Ru3 C50 C51 0.0(5) no
C51 Ru3 C50 C54 -118.7(8) no
C50 Ru3 C52 P5 -158.6(8) no
C50 Ru3 C52 C51 -36.0(4) no
C50 Ru3 C52 C53 79.5(5) no
C52 Ru3 C50 C51 37.8(4) no
C52 Ru3 C50 C54 -80.9(5) no
C50 Ru3 C53 C52 -80.7(5) no
C50 Ru3 C53 C54 38.2(5) no
C53 Ru3 C50 C51 81.4(5) no
C53 Ru3 C50 C54 -37.3(4) no
C50 Ru3 C54 C50 0.0(5) no
C50 Ru3 C54 C53 -117.4(8) no
C54 Ru3 C50 C51 118.7(8) no
C54 Ru3 C50 C54 0.0(5) no
C51 Ru3 C52 P5 -122.6(9) no
C51 Ru3 C52 C51 0.0(4) no
C51 Ru3 C52 C53 115.5(7) no
C52 Ru3 C51 C50 -118.9(8) no
C52 Ru3 C51 C52 0.0(4) no
C51 Ru3 C53 C52 -39.1(4) no
C51 Ru3 C53 C54 79.8(5) no
C53 Ru3 C51 C50 -79.8(5) no
C53 Ru3 C51 C52 39.1(4) no
C51 Ru3 C54 C50 36.2(4) no
C51 Ru3 C54 C53 -81.1(5) no
C54 Ru3 C51 C50 -37.6(4) no
C54 Ru3 C51 C52 81.3(5) no
C52 Ru3 C53 C52 0.0(4) no
C52 Ru3 C53 C54 119.0(7) no
C53 Ru3 C52 P5 121.9(9) no
C53 Ru3 C52 C51 -115.5(7) no
C53 Ru3 C52 C53 0.0(4) no
C52 Ru3 C54 C50 79.8(5) no
C52 Ru3 C54 C53 -37.5(4) no
C54 Ru3 C52 P5 158.3(8) no
C54 Ru3 C52 C51 -79.1(4) no
C54 Ru3 C52 C53 36.4(4) no
C53 Ru3 C54 C50 117.4(8) no
C53 Ru3 C54 C53 -0.0(5) no
C54 Ru3 C53 C52 -119.0(8) no
C54 Ru3 C53 C54 0.0(5) no
C55 Ru97 C56 C55 0.0(5) no
C55 Ru97 C56 C57 118.8(8) no
C56 Ru97 C55 P8 119.3(10) no
C56 Ru97 C55 C56 0.0(5) no
C56 Ru97 C55 C59 -115.7(7) no
C55 Ru97 C57 C56 -37.5(4) no
C55 Ru97 C57 C58 80.8(5) no
C57 Ru97 C55 P8 156.0(8) no
C57 Ru97 C55 C56 36.7(4) no
C57 Ru97 C55 C59 -79.0(5) no
C55 Ru97 C58 C57 -80.6(5) no
C55 Ru97 C58 C59 36.8(4) no
C58 Ru97 C55 P8 -161.5(8) no
C58 Ru97 C55 C56 79.2(5) no
C58 Ru97 C55 C59 -36.6(4) no
C55 Ru97 C59 C55 0.0(4) no
C55 Ru97 C59 C58 -119.5(7) no
C59 Ru97 C55 P8 -125.0(9) no
C59 Ru97 C55 C56 115.7(7) no
C59 Ru97 C55 C59 -0.0(5) no
C55 Ru97 C60 C61 48.7(11) no
C55 Ru97 C60 C64 168.5(7) no
C60 Ru97 C55 P8 -72.7(12) no
C60 Ru97 C55 C56 168.0(7) no
C60 Ru97 C55 C59 52.3(11) no
C55 Ru97 C61 C60 -156.6(4) no
C55 Ru97 C61 C62 86.2(6) no
C61 Ru97 C55 P8 -39.8(8) no
C61 Ru97 C55 C56 -159.1(4) no
C61 Ru97 C55 C59 85.2(5) no
C55 Ru97 C62 C61 -112.9(5) no
C55 Ru97 C62 C63 129.6(4) no
C62 Ru97 C55 P8 1.7(8) no
C62 Ru97 C55 C56 -117.7(4) no
C62 Ru97 C55 C59 126.6(4) no
C55 Ru97 C63 P7 48.0(8) no
C55 Ru97 C63 C62 -72.3(6) no
C55 Ru97 C63 C64 170.5(4) no
C63 Ru97 C55 P8 41.7(8) no
C63 Ru97 C55 C56 -77.6(6) no
C63 Ru97 C55 C59 166.7(4) no
C56 Ru97 C57 C56 0.0(4) no
C56 Ru97 C57 C58 118.3(8) no
C57 Ru97 C56 C55 -118.8(8) no
C57 Ru97 C56 C57 0.0(5) no
C56 Ru97 C58 C57 -37.2(4) no
C56 Ru97 C58 C59 80.3(5) no
C58 Ru97 C56 C55 -81.5(5) no
C58 Ru97 C56 C57 37.3(4) no
C56 Ru97 C59 C55 39.1(4) no
C56 Ru97 C59 C58 -80.4(5) no
C59 Ru97 C56 C55 -38.7(4) no
C59 Ru97 C56 C57 80.2(5) no
C56 Ru97 C61 C60 171.7(7) no
C56 Ru97 C61 C62 54.4(11) no
C61 Ru97 C56 C55 45.7(11) no
C61 Ru97 C56 C57 164.6(8) no
C56 Ru97 C62 C61 -155.2(4) no
C56 Ru97 C62 C63 87.3(5) no
C62 Ru97 C56 C55 82.9(5) no
C62 Ru97 C56 C57 -158.2(4) no
C56 Ru97 C63 P7 5.6(8) no
C56 Ru97 C63 C62 -114.7(4) no
C56 Ru97 C63 C64 128.0(4) no
C63 Ru97 C56 C55 126.4(4) no
C63 Ru97 C56 C57 -114.8(4) no
C56 Ru97 C64 C60 166.9(4) no
C56 Ru97 C64 C63 -75.8(6) no
C64 Ru97 C56 C55 168.0(4) no
C64 Ru97 C56 C57 -73.1(6) no
C57 Ru97 C58 C57 -0.0(5) no
C57 Ru97 C58 C59 117.4(9) no
C58 Ru97 C57 C56 -118.3(9) no
C58 Ru97 C57 C58 -0.0(6) no
C57 Ru97 C59 C55 81.8(5) no
C57 Ru97 C59 C58 -37.8(4) no
C59 Ru97 C57 C56 -80.5(5) no
C59 Ru97 C57 C58 37.8(5) no
C57 Ru97 C60 C61 165.4(4) no
C57 Ru97 C60 C64 -74.9(7) no
C60 Ru97 C57 C56 169.0(4) no
C60 Ru97 C57 C58 -72.6(7) no
C57 Ru97 C62 C61 170.1(8) no
C57 Ru97 C62 C63 52.6(12) no
C62 Ru97 C57 C56 49.8(12) no
C62 Ru97 C57 C58 168.1(8) no
C57 Ru97 C63 P7 -37.0(8) no
C57 Ru97 C63 C62 -157.3(4) no
C57 Ru97 C63 C64 85.4(5) no
C63 Ru97 C57 C56 86.7(6) no
C63 Ru97 C57 C58 -154.9(4) no
C57 Ru97 C64 C60 126.8(5) no
C57 Ru97 C64 C63 -115.8(5) no
C64 Ru97 C57 C56 129.5(5) no
C64 Ru97 C57 C58 -112.2(5) no
C58 Ru97 C59 C55 119.5(8) no
C58 Ru97 C59 C58 0.0(5) no
C59 Ru97 C58 C57 -117.4(9) no
C59 Ru97 C58 C59 0.0(5) no
C58 Ru97 C60 C61 125.8(5) no
C58 Ru97 C60 C64 -114.4(5) no
C60 Ru97 C58 C57 128.6(5) no
C60 Ru97 C58 C59 -114.0(5) no
C58 Ru97 C61 C60 -75.1(7) no
C58 Ru97 C61 C62 167.6(5) no
C61 Ru97 C58 C57 168.7(4) no
C61 Ru97 C58 C59 -73.9(7) no
C58 Ru97 C63 P7 -75.0(12) no
C58 Ru97 C63 C62 164.7(8) no
C58 Ru97 C63 C64 47.4(11) no
C63 Ru97 C58 C57 55.4(12) no
C63 Ru97 C58 C59 172.8(7) no
C58 Ru97 C64 C60 84.4(6) no
C58 Ru97 C64 C63 -158.3(4) no
C64 Ru97 C58 C57 88.1(6) no
C64 Ru97 C58 C59 -154.4(4) no
C59 Ru97 C60 C61 84.1(6) no
C59 Ru97 C60 C64 -156.1(4) no
C60 Ru97 C59 C55 -155.1(4) no
C60 Ru97 C59 C58 85.4(5) no
C59 Ru97 C61 C60 -114.8(5) no
C59 Ru97 C61 C62 128.0(5) no
C61 Ru97 C59 C55 -113.8(5) no
C61 Ru97 C59 C58 126.7(4) no
C59 Ru97 C62 C61 -72.4(6) no
C59 Ru97 C62 C63 170.0(4) no
C62 Ru97 C59 C55 -74.8(6) no
C62 Ru97 C59 C58 165.7(4) no
C59 Ru97 C64 C60 48.7(11) no
C59 Ru97 C64 C63 166.1(7) no
C64 Ru97 C59 C55 172.6(6) no
C64 Ru97 C59 C58 53.1(10) no
C60 Ru97 C61 C60 -0.0(5) no
C60 Ru97 C61 C62 -117.2(8) no
C61 Ru97 C60 C61 -0.0(5) no
C61 Ru97 C60 C64 119.8(8) no
C60 Ru97 C62 C61 37.9(4) no
C60 Ru97 C62 C63 -79.6(5) no
C62 Ru97 C60 C61 -37.7(4) no
C62 Ru97 C60 C64 82.1(5) no
C60 Ru97 C63 P7 -159.5(8) no
C60 Ru97 C63 C62 80.2(5) no
C60 Ru97 C63 C64 -37.0(4) no
C63 Ru97 C60 C61 -81.4(5) no
C63 Ru97 C60 C64 38.4(4) no
C60 Ru97 C64 C60 -0.0(5) no
C60 Ru97 C64 C63 117.3(8) no
C64 Ru97 C60 C61 -119.8(8) no
C64 Ru97 C60 C64 0.0(5) no
C61 Ru97 C62 C61 0.0(5) no
C61 Ru97 C62 C63 -117.5(8) no
C62 Ru97 C61 C60 117.2(8) no
C62 Ru97 C61 C62 0.0(5) no
C61 Ru97 C63 P7 157.6(8) no
C61 Ru97 C63 C62 37.4(4) no
C61 Ru97 C63 C64 -79.9(5) no
C63 Ru97 C61 C60 79.0(5) no
C63 Ru97 C61 C62 -38.2(4) no
C61 Ru97 C64 C60 -36.8(4) no
C61 Ru97 C64 C63 80.6(5) no
C64 Ru97 C61 C60 35.8(4) no
C64 Ru97 C61 C62 -81.4(5) no
C62 Ru97 C63 P7 120.3(9) no
C62 Ru97 C63 C62 -0.0(5) no
C62 Ru97 C63 C64 -117.3(7) no
C63 Ru97 C62 C61 117.5(7) no
C63 Ru97 C62 C63 -0.0(4) no
C62 Ru97 C64 C60 -79.2(5) no
C62 Ru97 C64 C63 38.2(4) no
C64 Ru97 C62 C61 79.6(5) no
C64 Ru97 C62 C63 -37.9(4) no
C63 Ru97 C64 C60 -117.3(7) no
C63 Ru97 C64 C63 0.0(4) no
C64 Ru97 C63 P7 -122.5(9) no
C64 Ru97 C63 C62 117.3(7) no
C64 Ru97 C63 C64 -0.0(4) no
O94 P5 C34 C33 72.3(9) no
O94 P5 C34 C35 -102.9(8) no
O94 P5 C44 C39 24.2(9) no
O94 P5 C44 C43 -161.7(7) no
O94 P5 C52 Ru3 -52.9(7) no
O94 P5 C52 C51 -144.1(7) no
O94 P5 C52 C53 36.9(9) no
C34 P5 C44 C39 147.7(7) no
C34 P5 C44 C43 -38.2(9) no
C44 P5 C34 C33 -50.6(9) no
C44 P5 C34 C35 134.2(8) no
C34 P5 C52 Ru3 -176.5(6) no
C34 P5 C52 C51 92.2(8) no
C34 P5 C52 C53 -86.8(8) no
C52 P5 C34 C33 -164.8(7) no
C52 P5 C34 C35 20.1(10) no
C44 P5 C52 Ru3 68.2(7) no
C44 P5 C52 C51 -23.1(9) no
C44 P5 C52 C53 157.9(7) no
C52 P5 C44 C39 -96.6(7) no
C52 P5 C44 C43 77.4(9) no
O93 P6 C9 C10 -174.6(7) no
O93 P6 C9 C14 8.3(10) no
O93 P6 C48 Ru3 -55.6(6) no
O93 P6 C48 C47 -145.6(7) no
O93 P6 C48 C49 31.8(8) no
O93 P6 C119 C118 -97.2(8) no
O93 P6 C119 C120 82.7(8) no
C9 P6 C48 Ru3 66.4(7) no
C9 P6 C48 C47 -23.6(10) no
C9 P6 C48 C49 153.8(7) no
C48 P6 C9 C10 64.1(10) no
C48 P6 C9 C14 -113.0(8) no
C9 P6 C119 C118 141.0(7) no
C9 P6 C119 C120 -39.1(9) no
C119 P6 C9 C10 -51.5(10) no
C119 P6 C9 C14 131.4(8) no
C48 P6 C119 C118 22.3(9) no
C48 P6 C119 C120 -157.8(7) no
C119 P6 C48 Ru3 -177.3(5) no
C119 P6 C48 C47 92.8(8) no
C119 P6 C48 C49 -89.9(8) no
O96 P7 C25 C21 -157.7(6) no
O96 P7 C25 C26 26.4(8) no
C25 P7 O96 Eu2 -171.6(11) no
O96 P7 C27 C28 -129.4(8) no
O96 P7 C27 C32 53.5(9) no
C27 P7 O96 Eu2 68.8(13) no
O96 P7 C63 Ru97 -50.7(7) no
O96 P7 C63 C62 36.7(8) no
O96 P7 C63 C64 -139.0(6) no
C63 P7 O96 Eu2 -52.2(13) no
C25 P7 C27 C28 108.4(8) no
C25 P7 C27 C32 -68.8(9) no
C27 P7 C25 C21 -35.5(8) no
C27 P7 C25 C26 148.6(7) no
C25 P7 C63 Ru97 72.0(7) no
C25 P7 C63 C62 159.4(6) no
C25 P7 C63 C64 -16.3(8) no
C63 P7 C25 C21 78.5(7) no
C63 P7 C25 C26 -97.5(7) no
C27 P7 C63 Ru97 -174.1(6) no
C27 P7 C63 C62 -86.7(8) no
C27 P7 C63 C64 97.6(8) no
C63 P7 C27 C28 -4.8(10) no
C63 P7 C27 C32 178.1(7) no
O95 P8 C17 C16 -178.8(7) no
O95 P8 C17 C18 1.0(10) no
O95 P8 C55 Ru97 -60.0(7) no
O95 P8 C55 C56 25.2(8) no
O95 P8 C55 C59 -147.4(7) no
O95 P8 C108 C103 94.3(8) no
O95 P8 C108 C107 -84.4(8) no
C17 P8 C55 Ru97 63.5(7) no
C17 P8 C55 C56 148.7(7) no
C17 P8 C55 C59 -23.9(10) no
C55 P8 C17 C16 59.4(9) no
C55 P8 C17 C18 -120.8(8) no
C17 P8 C108 C103 -29.2(9) no
C17 P8 C108 C107 152.1(7) no
C108 P8 C17 C16 -54.9(9) no
C108 P8 C17 C18 124.9(8) no
C55 P8 C108 C103 -145.7(8) no
C55 P8 C108 C107 35.6(9) no
C108 P8 C55 Ru97 177.7(6) no
C108 P8 C55 C56 -97.1(8) no
C108 P8 C55 C59 90.4(8) no
Eu1 O91 C87 C86 -170.8(5) no
Eu1 O91 C87 C88 10.9(19) no
Eu1 O92 C89 C88 -12.8(17) no
Eu1 O92 C89 C90 167.2(5) no
Eu2 O112 C70 C71 -5.1(18) no
Eu2 O112 C70 C74 172.3(5) no
Eu2 O113 C72 C71 8.6(16) no
Eu2 O113 C72 C73 -172.8(5) no
Eu1 O114 C124 C125 16(2) no
Eu1 O114 C124 C128 -162.2(6) no
Eu1 O115 C126 C125 -10.3(17) no
Eu1 O115 C126 C127 170.3(5) no
Eu1 O116 C129 C130 -10.0(17) no
Eu1 O116 C129 C133 166.1(5) no
Eu1 O117 C131 C130 5.2(16) no
Eu1 O117 C131 C132 -171.9(5) no
Eu2 O146 C65 C66 13.2(19) no
Eu2 O146 C65 C68 -170.1(5) no
Eu2 O147 C67 C66 -14.5(19) no
Eu2 O147 C67 C69 162.5(5) no
Eu2 O157 C77 C75 -2.5(17) no
Eu2 O157 C77 C79 171.2(5) no
Eu2 O158 C76 C75 2(2) no
Eu2 O158 C76 C78 179.0(5) no
P6 C9 C10 C11 -179.2(8) no
P6 C9 C14 C13 178.5(7) no
C10 C9 C14 C13 1.4(17) no
C14 C9 C10 C11 -2.2(18) no
C9 C10 C11 C12 2(2) no
C10 C11 C12 C13 -0(2) no
C11 C12 C13 C14 -1(2) no
C12 C13 C14 C9 -0.0(18) no
C16 C15 C20 C19 0(2) no
C20 C15 C16 C17 -1(2) no
C15 C16 C17 P8 -178.3(10) no
C15 C16 C17 C18 1.9(18) no
P8 C17 C18 C19 179.2(7) no
C16 C17 C18 C19 -1.0(16) no
C17 C18 C19 C20 -0.4(18) no
C18 C19 C20 C15 1(2) no
C22 C21 C25 P7 -174.2(10) no
C22 C21 C25 C26 1.6(17) no
C25 C21 C22 C23 0.1(19) no
C21 C22 C23 C24 -1(2) no
C22 C23 C24 C26 1(2) no
C23 C24 C26 C25 0.7(18) no
P7 C25 C26 C24 173.9(7) no
C21 C25 C26 C24 -2.0(16) no
P7 C27 C28 C31 -179.6(8) no
P7 C27 C32 C30 177.4(8) no
C28 C27 C32 C30 0.2(18) no
C32 C27 C28 C31 -2.4(19) no
C27 C28 C31 C29 5(2) no
C30 C29 C31 C28 -5(2) no
C31 C29 C30 C32 3(2) no
C29 C30 C32 C27 -0(2) no
C34 C33 C38 C37 3(2) no
C38 C33 C34 P5 -178.0(11) no
C38 C33 C34 C35 -2.8(19) no
P5 C34 C35 C36 177.4(7) no
C33 C34 C35 C36 2.3(17) no
C34 C35 C36 C37 -1.9(19) no
C35 C36 C37 C38 2(2) no
C36 C37 C38 C33 -2(2) no
C40 C39 C44 P5 171.7(8) no
C40 C39 C44 C43 -2.4(15) no
C44 C39 C40 C42 1.1(16) no
C39 C40 C42 C41 2.7(18) no
C42 C41 C43 C44 3.8(18) no
C43 C41 C42 C40 -5.1(18) no
C41 C43 C44 P5 -173.8(9) no
C41 C43 C44 C39 0.0(17) no
Ru3 C45 C46 Ru3 -0.00(2) no
Ru3 C45 C46 C47 -59.5(6) no
Ru3 C45 C49 Ru3 -0.00(2) no
Ru3 C45 C49 C48 60.4(5) no
C46 C45 C49 Ru3 -61.4(7) no
C46 C45 C49 C48 -0.9(11) no
C49 C45 C46 Ru3 60.2(7) no
C49 C45 C46 C47 0.7(11) no
Ru3 C46 C47 Ru3 0.00(2) no
Ru3 C46 C47 C48 -60.8(6) no
C45 C46 C47 Ru3 60.6(7) no
C45 C46 C47 C48 -0.2(11) no
Ru3 C47 C48 Ru3 0.00(2) no
Ru3 C47 C48 P6 114.7(8) no
Ru3 C47 C48 C49 -63.0(5) no
C46 C47 C48 Ru3 62.6(7) no
C46 C47 C48 P6 177.4(8) no
C46 C47 C48 C49 -0.3(10) no
Ru3 C48 C49 Ru3 0.00(2) no
Ru3 C48 C49 C45 -62.1(5) no
P6 C48 C49 Ru3 -114.9(8) no
P6 C48 C49 C45 -177.1(6) no
C47 C48 C49 Ru3 62.9(7) no
C47 C48 C49 C45 0.8(10) no
Ru3 C50 C51 Ru3 0.00(2) no
Ru3 C50 C51 C52 -59.1(6) no
Ru3 C50 C54 Ru3 0.00(2) no
Ru3 C50 C54 C53 60.2(5) no
C51 C50 C54 Ru3 -61.4(7) no
C51 C50 C54 C53 -1.1(11) no
C54 C50 C51 Ru3 61.2(7) no
C54 C50 C51 C52 2.1(11) no
Ru3 C51 C52 Ru3 0.00(2) no
Ru3 C51 C52 P5 117.6(8) no
Ru3 C51 C52 C53 -63.2(5) no
C50 C51 C52 Ru3 60.9(7) no
C50 C51 C52 P5 178.5(8) no
C50 C51 C52 C53 -2.3(10) no
Ru3 C52 C53 Ru3 -0.00(2) no
Ru3 C52 C53 C54 -62.2(6) no
P5 C52 C53 Ru3 -117.0(8) no
P5 C52 C53 C54 -179.2(6) no
C51 C52 C53 Ru3 63.9(7) no
C51 C52 C53 C54 1.6(10) no
Ru3 C53 C54 Ru3 -0.00(2) no
Ru3 C53 C54 C50 -60.7(5) no
C52 C53 C54 Ru3 60.4(7) no
C52 C53 C54 C50 -0.4(10) no
Ru97 C55 C56 Ru97 0.00(2) no
Ru97 C55 C56 C57 -61.8(5) no
Ru97 C55 C59 Ru97 -0.00(2) no
Ru97 C55 C59 C58 61.6(6) no
P8 C55 C56 Ru97 -112.1(7) no
P8 C55 C56 C57 -173.9(6) no
P8 C55 C59 Ru97 111.5(8) no
P8 C55 C59 C58 173.1(6) no
C56 C55 C59 Ru97 -62.1(6) no
C56 C55 C59 C58 -0.5(10) no
C59 C55 C56 Ru97 61.9(7) no
C59 C55 C56 C57 0.1(10) no
Ru97 C56 C57 Ru97 -0.00(2) no
Ru97 C56 C57 C58 -60.4(5) no
C55 C56 C57 Ru97 60.7(7) no
C55 C56 C57 C58 0.3(10) no
Ru97 C57 C58 Ru97 0.00(2) no
Ru97 C57 C58 C59 -60.7(6) no
C56 C57 C58 Ru97 60.1(7) no
C56 C57 C58 C59 -0.7(11) no
Ru97 C58 C59 Ru97 0.00(2) no
Ru97 C58 C59 C55 -61.0(6) no
C57 C58 C59 Ru97 61.8(7) no
C57 C58 C59 C55 0.7(11) no
Ru97 C60 C61 Ru97 -0.00(2) no
Ru97 C60 C61 C62 62.7(5) no
Ru97 C60 C64 Ru97 0.00(2) no
Ru97 C60 C64 C63 -61.5(5) no
C61 C60 C64 Ru97 60.3(7) no
C61 C60 C64 C63 -1.2(10) no
C64 C60 C61 Ru97 -60.9(7) no
C64 C60 C61 C62 1.8(10) no
Ru97 C61 C62 Ru97 0.00(2) no
Ru97 C61 C62 C63 60.7(5) no
C60 C61 C62 Ru97 -62.4(7) no
C60 C61 C62 C63 -1.6(10) no
Ru97 C62 C63 Ru97 -0.00(2) no
Ru97 C62 C63 P7 -114.7(7) no
Ru97 C62 C63 C64 61.7(5) no
C61 C62 C63 Ru97 -60.8(7) no
C61 C62 C63 P7 -175.5(7) no
C61 C62 C63 C64 0.9(9) no
Ru97 C63 C64 Ru97 0.00(2) no
Ru97 C63 C64 C60 61.9(5) no
P7 C63 C64 Ru97 114.5(7) no
P7 C63 C64 C60 176.5(6) no
C62 C63 C64 Ru97 -61.8(6) no
C62 C63 C64 C60 0.1(10) no
O146 C65 C66 C67 -0(2) no
O146 C65 C68 F4 61.8(14) no
O146 C65 C68 F98 -177.4(11) no
O146 C65 C68 F99 -51.5(15) no
C66 C65 C68 F4 -121.1(11) no
C66 C65 C68 F98 -0.3(18) no
C66 C65 C68 F99 125.6(11) no
C68 C65 C66 C67 -177.2(10) no
C65 C66 C67 O147 1(2) no
C65 C66 C67 C69 -175.8(10) no
O147 C67 C69 F143 162.2(10) no
O147 C67 C69 F144 44.5(15) no
O147 C67 C69 F145 -79.0(13) no
C66 C67 C69 F143 -20.5(16) no
C66 C67 C69 F144 -138.2(11) no
C66 C67 C69 F145 98.3(12) no
O112 C70 C71 C72 -1(2) no
O112 C70 C74 F109 55.1(17) no
O112 C70 C74 F110 170.8(12) no
O112 C70 C74 F111 -64.5(15) no
C71 C70 C74 F109 -127.2(13) no
C71 C70 C74 F110 -11(2) no
C71 C70 C74 F111 113.2(13) no
C74 C70 C71 C72 -178.2(12) no
C70 C71 C72 O113 -1(2) no
C70 C71 C72 C73 -179.4(10) no
O113 C72 C73 F151 -47.5(12) no
O113 C72 C73 F152 -165.6(9) no
O113 C72 C73 F153 71.6(12) no
C71 C72 C73 F151 131.2(11) no
C71 C72 C73 F152 13.1(15) no
C71 C72 C73 F153 -109.7(11) no
C76 C75 C77 O157 -0(2) no
C76 C75 C77 C79 -173.7(11) no
C77 C75 C76 O158 0(2) no
C77 C75 C76 C78 -176.2(10) no
O158 C76 C78 F100 42(2) no
O158 C76 C78 F101 -72.3(18) no
O158 C76 C78 F102 165.6(15) no
C75 C76 C78 F100 -141.3(15) no
C75 C76 C78 F101 104.8(18) no
C75 C76 C78 F102 -17(2) no
O157 C77 C79 F154 171.4(10) no
O157 C77 C79 F155 -67.9(15) no
O157 C77 C79 F156 51.8(16) no
C75 C77 C79 F154 -14.1(17) no
C75 C77 C79 F155 106.7(14) no
C75 C77 C79 F156 -133.6(13) no
F80 C86 C87 O91 -55.1(15) no
F80 C86 C87 C88 123.5(11) no
F81 C86 C87 O91 61.9(14) no
F81 C86 C87 C88 -119.6(11) no
F82 C86 C87 O91 -176.1(10) no
F82 C86 C87 C88 2.5(16) no
O91 C87 C88 C89 1(2) no
C86 C87 C88 C89 -177.4(10) no
C87 C88 C89 O92 0.1(19) no
C87 C88 C89 C90 -179.8(10) no
O92 C89 C90 F83 41.7(14) no
O92 C89 C90 F84 -80.7(12) no
O92 C89 C90 F85 159.5(9) no
C88 C89 C90 F83 -138.4(10) no
C88 C89 C90 F84 99.3(11) no
C88 C89 C90 F85 -20.5(15) no
C104 C103 C108 P8 179.7(10) no
C104 C103 C108 C107 -1.6(17) no
C108 C103 C104 C105 1.7(19) no
C103 C104 C105 C106 1(2) no
C104 C105 C106 C107 -4(2) no
C105 C106 C107 C108 4(2) no
C106 C107 C108 P8 177.6(10) no
C106 C107 C108 C103 -1.1(17) no
C119 C118 C123 C122 1.9(18) no
C123 C118 C119 P6 178.6(10) no
C123 C118 C119 C120 -1.3(17) no
P6 C119 C120 C121 -179.5(9) no
C118 C119 C120 C121 0.4(19) no
C119 C120 C121 C122 -0(3) no
C120 C121 C122 C123 1(2) no
C121 C122 C123 C118 -2(2) no
O114 C124 C125 C126 1(2) no
O114 C124 C128 F148 77.1(16) no
O114 C124 C128 F149 -158.2(12) no
O114 C124 C128 F150 -40.4(17) no
C125 C124 C128 F148 -101.6(15) no
C125 C124 C128 F149 23.1(19) no
C125 C124 C128 F150 140.9(12) no
C128 C124 C125 C126 179.8(12) no
C124 C125 C126 O115 -4(2) no
C124 C125 C126 C127 174.9(11) no
O115 C126 C127 F140 71.6(14) no
O115 C126 C127 F141 -42.3(15) no
O115 C126 C127 F142 -159.1(10) no
C125 C126 C127 F140 -107.8(14) no
C125 C126 C127 F141 138.2(11) no
C125 C126 C127 F142 21.4(16) no
O116 C129 C130 C131 -0.1(19) no
O116 C129 C133 F137 141.1(10) no
O116 C129 C133 F138 19.3(15) no
O116 C129 C133 F139 -100.7(11) no
C130 C129 C133 F137 -42.3(14) no
C130 C129 C133 F138 -164.1(10) no
C130 C129 C133 F139 75.9(13) no
C133 C129 C130 C131 -176.2(9) no
C129 C130 C131 O117 2.6(18) no
C129 C130 C131 C132 179.5(9) no
O117 C131 C132 F134 -53.2(12) no
O117 C131 C132 F135 67.4(11) no
O117 C131 C132 F136 -172.2(8) no
C130 C131 C132 F134 129.4(10) no
C130 C131 C132 F135 -109.9(11) no
C130 C131 C132 F136 10.4(14) no
